data_7021871
loop_
_publ_author_name
'Thielemann, Dominique T.'
'Wagner, Anna T.'
'Lan, Yanhua'
'Anson, Christopher E.'
'Gamer, Michael T.'
'Powell, Annie K.'
'Roesky, Peter W.'

_publ_section_title
;
 Slow magnetic relaxation in four square-based pyramidal dysprosium
 hydroxo clusters ligated by chiral amino acid anions - a comparative
 study.
;
_journal_issue 41
_journal_name_full 'Dalton transactions (Cambridge, England : 2003)'
_journal_page_first 14794
_journal_page_last 14800
_journal_paper_doi 10.1039/c3dt50133g
_journal_volume 42
_journal_year 2013
_chemical_formula_moiety 'C146 H119 Dy5 N4 O25, 5(C7 H8), 0.5(H2 O)'
_chemical_formula_sum 'C181 H160 Dy5 N4 O25.5'
_chemical_formula_weight 3611.62
_chemical_name_systematic
;
?
;
_space_group_crystal_system triclinic
_space_group_IT_number 2
_space_group_name_Hall '-P 1'
_space_group_name_H-M_alt 'P -1'
_symmetry_space_group_name_Hall '-P 1'
_symmetry_space_group_name_H-M 'P -1'
_atom_sites_solution_hydrogens geom
_audit_creation_method SHELXL-2013
_cell_angle_alpha 83.712(5)
_cell_angle_beta 74.534(5)
_cell_angle_gamma 75.964(5)
_cell_formula_units_Z 2
_cell_length_a 16.8080(11)
_cell_length_b 18.5842(11)
_cell_length_c 26.0343(15)
_cell_measurement_reflns_used 10822
_cell_measurement_temperature 200(2)
_cell_measurement_theta_max 25.10
_cell_measurement_theta_min 1.29
_cell_volume 7594.9(8)
_computing_cell_refinement 'STOE X-AREA, PLATON (A.L.Spek, 2005)'
_computing_data_collection 'STOE X-AREA'
_computing_data_reduction 'STOE X-RED, PLATON (A.L.Spek, 2005)'
_computing_molecular_graphics
;
O. V. Dolomanov, L. J. Bourhis, R. J. Gildea, J. A. K. Howard and H.
Puschmann,
OLEX2: a complete structure solution, refinement and analysis program.
J. Appl. Cryst. (2009). 42, 339-341.
;
_computing_publication_material
;
O. V. Dolomanov, L. J. Bourhis, R. J. Gildea, J. A. K. Howard and H.
Puschmann,
OLEX2: a complete structure solution, refinement and analysis program.
J. Appl. Cryst. (2009). 42, 339-341.
;
_computing_structure_refinement 'SHELXL-2013 (Sheldrick, 2013)'
_computing_structure_solution 'SHELXS-2013 (Sheldrick, 2013)'
_diffrn_ambient_temperature 200(2)
_diffrn_detector_area_resol_mean 6.667
_diffrn_measured_fraction_theta_full 0.577
_diffrn_measured_fraction_theta_max 0.999
_diffrn_measurement_device_type 'STOE IPDS 2'
_diffrn_measurement_method 'area detector'
_diffrn_radiation_type MoK\a
_diffrn_radiation_wavelength 0.71073
_diffrn_reflns_av_R_equivalents 0.1255
_diffrn_reflns_av_unetI/netI 0.2411
_diffrn_reflns_Laue_measured_fraction_full 0.577
_diffrn_reflns_Laue_measured_fraction_max 0.999
_diffrn_reflns_limit_h_max 15
_diffrn_reflns_limit_h_min -16
_diffrn_reflns_limit_k_max 18
_diffrn_reflns_limit_k_min -18
_diffrn_reflns_limit_l_max 26
_diffrn_reflns_limit_l_min -26
_diffrn_reflns_number 38778
_diffrn_reflns_point_group_measured_fraction_full 0.577
_diffrn_reflns_point_group_measured_fraction_max 0.999
_diffrn_reflns_theta_full 25.242
_diffrn_reflns_theta_max 20.816
_diffrn_reflns_theta_min 1.887
_diffrn_source 'fine-focus sealed tube'
_exptl_absorpt_coefficient_mu 2.504
_exptl_absorpt_correction_T_max 0.717
_exptl_absorpt_correction_T_min 0.533
_exptl_absorpt_correction_type integration
_exptl_absorpt_process_details 'STOE X-RED & X-SHAPE'
_exptl_crystal_colour yellow
_exptl_crystal_density_diffrn 1.579
_exptl_crystal_description plate
_exptl_crystal_F_000 3616
_exptl_crystal_size_max 0.110
_exptl_crystal_size_mid 0.050
_exptl_crystal_size_min 0.030
_platon_squeeze_details
;
Spek, A.L. (2003), J.Appl.Cryst. 36, 7-13
;
_refine_diff_density_max 0.820
_refine_diff_density_min -0.496
_refine_diff_density_rms 0.104
_refine_ls_extinction_method none
_refine_ls_goodness_of_fit_ref 0.663
_refine_ls_hydrogen_treatment constr
_refine_ls_matrix_type full
_refine_ls_number_parameters 1407
_refine_ls_number_reflns 15870
_refine_ls_number_restraints 138
_refine_ls_restrained_S_all 0.662
_refine_ls_R_factor_all 0.1304
_refine_ls_R_factor_gt 0.0519
_refine_ls_shift/su_max 0.001
_refine_ls_shift/su_mean 0.000
_refine_ls_structure_factor_coef Fsqd
_refine_ls_weighting_details
;
w=1/[\s^2^(Fo^2^)+(0.0116P)^2^]
where P=(Fo^2^+2Fc^2^)/3
;
_refine_ls_weighting_scheme calc
_refine_ls_wR_factor_gt 0.0833
_refine_ls_wR_factor_ref 0.1008
_reflns_Friedel_coverage 0.000
_reflns_number_gt 6790
_reflns_number_total 15870
_reflns_threshold_expression 'I > 2\s(I)'
_cod_data_source_file c3dt50133g.txt
_cod_data_source_block 4
_cod_database_code 7021871
_shelx_space_group_comment
;
The symmetry employed for this shelxl refinement is uniquely defined
by the following loop, which should always be used as a source of
symmetry information in preference to the above space-group names.
They are only intended as comments.
;
_shelx_estimated_absorpt_t_min 0.770
_shelx_estimated_absorpt_t_max 0.929

loop_
_space_group_symop_operation_xyz
'x, y, z'
'-x, -y, -z'

loop_
_atom_site_label
_atom_site_type_symbol
_atom_site_fract_x
_atom_site_fract_y
_atom_site_fract_z
_atom_site_U_iso_or_equiv
_atom_site_adp_type
_atom_site_occupancy
_atom_site_site_symmetry_order
_atom_site_calc_flag
_atom_site_refinement_flags_posn
_atom_site_refinement_flags_adp
_atom_site_refinement_flags_occupancy
_atom_site_disorder_assembly
_atom_site_disorder_group
Dy1 Dy 0.63401(5) 0.39274(4) 0.14385(3) 0.0437(2) Uani 1 1 d . . . . .
Dy2 Dy 0.49379(5) 0.26556(4) 0.22221(4) 0.0424(2) Uani 1 1 d . U . . .
Dy3 Dy 0.71302(5) 0.18263(4) 0.16731(4) 0.0434(2) Uani 1 1 d . U . . .
Dy4 Dy 0.77252(5) 0.30499(4) 0.24011(3) 0.0423(2) Uani 1 1 d . U . . .
Dy5 Dy 0.55303(5) 0.38925(4) 0.29556(3) 0.0426(2) Uani 1 1 d . U . . .
O21 O 0.6663(3) 0.4066(2) 0.22680(18) 0.043(3) Uani 1 1 d . . . . .
H21 H 0.6817 0.4551 0.2278 0.052 Uiso 1 1 calc R U . . .
O22 O 0.5148(3) 0.3868(2) 0.21664(18) 0.037(3) Uani 1 1 d R . . . .
H22 H 0.4633 0.4257 0.2136 0.044 Uiso 1 1 calc R U . . .
O23 O 0.6008(3) 0.2721(2) 0.14653(18) 0.045(3) Uani 1 1 d R . . . .
H23 H 0.5868 0.2624 0.1133 0.054 Uiso 1 1 calc R U . . .
O24 O 0.7557(3) 0.2930(2) 0.15737(18) 0.043(3) Uani 1 1 d R . . . .
H24 H 0.8084 0.2931 0.1283 0.052 Uiso 1 1 calc R U . . .
O25 O 0.6309(3) 0.2672(2) 0.24574(18) 0.037(2) Uani 1 1 d R U . . .
H25 H 0.6275 0.2296 0.2764 0.044 Uiso 1 1 calc R U . . .
O1 O 0.5381(7) 0.4032(6) 0.0924(5) 0.062(3) Uani 1 1 d . U . . .
O2 O 0.5574(7) 0.5132(5) 0.1506(4) 0.052(3) Uani 1 1 d . . . . .
O3 O 0.7122(8) 0.3636(6) 0.0591(4) 0.053(3) Uani 1 1 d . . . . .
O4 O 0.7332(8) 0.4619(7) 0.1226(5) 0.061(4) Uani 1 1 d . . . . .
O5 O 0.3728(7) 0.3503(6) 0.2158(4) 0.052(3) Uani 1 1 d . . . . .
O6 O 0.4417(7) 0.2178(5) 0.1669(4) 0.049(3) Uani 1 1 d . . . . .
O7 O 0.4676(6) 0.2975(5) 0.3123(4) 0.039(3) Uani 1 1 d . . . . .
O8 O 0.3864(7) 0.3106(7) 0.3975(5) 0.068(4) Uani 1 1 d . . . . .
O9 O 0.6900(7) 0.1464(6) 0.0923(5) 0.055(3) Uani 1 1 d . . . . .
O10 O 0.8466(6) 0.1430(5) 0.1099(5) 0.043(3) Uani 1 1 d . U . . .
O11 O 0.5916(6) 0.1428(5) 0.2174(4) 0.045(3) Uani 1 1 d . . . . .
O12 O 0.5100(7) 0.0623(6) 0.2249(5) 0.064(4) Uani 1 1 d . . . . .
O13 O 0.8990(7) 0.3133(6) 0.1772(4) 0.057(3) Uani 1 1 d . . . . .
O14 O 0.8245(7) 0.3912(6) 0.2692(4) 0.052(3) Uani 1 1 d . . . . .
O15 O 0.7917(6) 0.1766(5) 0.2332(4) 0.043(3) Uani 1 1 d . . . . .
O16 O 0.8775(9) 0.0640(7) 0.2272(6) 0.088(5) Uani 1 1 d . . . . .
O17 O 0.5827(7) 0.4980(6) 0.3069(5) 0.064(4) Uani 1 1 d . U . . .
O18 O 0.4244(6) 0.4721(6) 0.3171(4) 0.049(3) Uani 1 1 d . . . . .
O19 O 0.6711(6) 0.3222(5) 0.3269(4) 0.041(3) Uani 1 1 d . . . . .
O20 O 0.7483(7) 0.2996(7) 0.3871(4) 0.072(4) Uani 1 1 d . . . . .
N1 N 0.4174(4) 0.1868(3) 0.2932(2) 0.065(4) Uani 1 1 d . . . . .
H11 H 0.3804 0.1662 0.2776 0.078 Uiso 1 1 calc R U . . .
H12 H 0.4599 0.1443 0.3031 0.078 Uiso 1 1 calc R U . . .
N2 N 0.7359(4) 0.0430(3) 0.1856(2) 0.051(4) Uani 1 1 d R . . . .
H221 H 0.7623 0.0189 0.1512 0.061 Uiso 1 1 calc R U . . .
H231 H 0.7770 0.0278 0.2080 0.061 Uiso 1 1 calc R U . . .
N3 N 0.8714(4) 0.2262(3) 0.2929(2) 0.049(4) Uani 1 1 d R . . . .
H31 H 0.9225 0.2470 0.2852 0.059 Uiso 1 1 calc R U . . .
H32 H 0.8433 0.2326 0.3312 0.059 Uiso 1 1 calc R U . . .
N4 N 0.5268(4) 0.3793(3) 0.3946(2) 0.049(4) Uani 1 1 d R . . . .
H41 H 0.5041 0.4302 0.4076 0.059 Uiso 1 1 calc R U . . .
H42 H 0.4814 0.3517 0.4086 0.059 Uiso 1 1 calc R U . . .
C1 C 0.3771(4) 0.4773(3) 0.0243(2) 0.068(6) Uani 1 1 d R . . . .
H1 H 0.3620 0.5277 0.0336 0.082 Uiso 1 1 calc R U . . .
C2 C 0.3380(12) 0.4564(11) -0.0108(8) 0.078(6) Uani 1 1 d . . . . .
H2 H 0.2912 0.4894 -0.0209 0.094 Uiso 1 1 calc R U . . .
C3 C 0.3695(14) 0.3857(11) -0.0307(7) 0.073(6) Uani 1 1 d . . . . .
H3 H 0.3473 0.3697 -0.0563 0.087 Uiso 1 1 calc R U . . .
C4 C 0.4312(17) 0.3422(12) -0.0126(9) 0.093(8) Uani 1 1 d . . . . .
H4 H 0.4549 0.2944 -0.0266 0.112 Uiso 1 1 calc R U . . .
C5 C 0.4630(14) 0.3626(10) 0.0256(9) 0.084(7) Uani 1 1 d . . . . .
H5 H 0.5060 0.3280 0.0383 0.101 Uiso 1 1 calc R U . . .
C6 C 0.4347(12) 0.4301(11) 0.0453(7) 0.060(5) Uani 1 1 d . U . . .
C7 C 0.4742(12) 0.4509(10) 0.0835(7) 0.053(4) Uani 1 1 d . U . . .
C8 C 0.4449(12) 0.5217(10) 0.1081(8) 0.070(6) Uani 1 1 d . U . . .
H8 H 0.3940 0.5532 0.1024 0.084 Uiso 1 1 calc R U . . .
C9 C 0.4885(12) 0.5475(12) 0.1409(7) 0.065(6) Uani 1 1 d . . . . .
C10 C 0.4468(15) 0.6223(9) 0.1660(9) 0.078(6) Uani 1 1 d . U . . .
C11 C 0.4967(14) 0.6622(10) 0.1773(8) 0.076(6) Uani 1 1 d . U . . .
H11A H 0.5549 0.6390 0.1730 0.091 Uiso 1 1 calc R U . . .
C12 C 0.4712(19) 0.7321(12) 0.1941(10) 0.110(8) Uani 1 1 d . U . . .
H12A H 0.5101 0.7602 0.1968 0.133 Uiso 1 1 calc R U . . .
C13 C 0.382(2) 0.7608(11) 0.2076(10) 0.123(10) Uani 1 1 d . U . . .
H13 H 0.3580 0.8083 0.2220 0.148 Uiso 1 1 calc R U . . .
C14 C 0.3317(19) 0.7182(17) 0.1993(11) 0.146(11) Uani 1 1 d . U . . .
H14 H 0.2718 0.7344 0.2096 0.175 Uiso 1 1 calc R U . . .
C15 C 0.3670(16) 0.6538(13) 0.1766(10) 0.102(7) Uani 1 1 d . U . . .
H15 H 0.3305 0.6286 0.1672 0.122 Uiso 1 1 calc R U . . .
C16 C 0.7695(17) 0.3115(11) -0.0363(12) 0.088(8) Uani 1 1 d . . . . .
H16 H 0.7125 0.3244 -0.0158 0.105 Uiso 1 1 calc R U . . .
C17 C 0.784(2) 0.2809(13) -0.0824(16) 0.106(9) Uani 1 1 d . . . . .
H17 H 0.7382 0.2757 -0.0956 0.127 Uiso 1 1 calc R U . . .
C18 C 0.866(3) 0.2569(13) -0.1109(10) 0.115(11) Uani 1 1 d . . . . .
H18 H 0.8780 0.2380 -0.1452 0.137 Uiso 1 1 calc R U . . .
C19 C 0.9283(17) 0.2600(13) -0.0904(11) 0.096(8) Uani 1 1 d . . . . .
H19 H 0.9853 0.2379 -0.1072 0.115 Uiso 1 1 calc R U . . .
C20 C 0.9085(14) 0.2965(10) -0.0437(9) 0.071(6) Uani 1 1 d . . . . .
H20 H 0.9532 0.3020 -0.0295 0.085 Uiso 1 1 calc R U . . .
C21 C 0.8268(16) 0.3250(10) -0.0172(7) 0.060(6) Uani 1 1 d . . . . .
C22 C 0.7888(15) 0.3627(10) 0.0341(10) 0.075(7) Uani 1 1 d . . . . .
C23 C 0.8385(13) 0.4056(11) 0.0475(8) 0.075(6) Uani 1 1 d . . . . .
H23A H 0.8947 0.4034 0.0266 0.090 Uiso 1 1 calc R U . . .
C24 C 0.8047(17) 0.4536(10) 0.0935(10) 0.075(7) Uani 1 1 d . . . . .
C25 C 0.8602(13) 0.5072(10) 0.1013(8) 0.057(5) Uani 1 1 d . . . . .
C26 C 0.9406(16) 0.5098(15) 0.0706(8) 0.103(8) Uani 1 1 d . . . . .
H26 H 0.9665 0.4819 0.0396 0.123 Uiso 1 1 calc R U . . .
C27 C 0.9807(17) 0.5559(15) 0.0879(11) 0.116(10) Uani 1 1 d . . . . .
H27 H 1.0376 0.5553 0.0688 0.139 Uiso 1 1 calc R U . . .
C28 C 0.9487(15) 0.6001(14) 0.1276(12) 0.093(8) Uani 1 1 d . . . . .
H28 H 0.9800 0.6322 0.1352 0.112 Uiso 1 1 calc R U . . .
C29 C 0.870(2) 0.5988(12) 0.1577(10) 0.116(9) Uani 1 1 d . . . . .
H29 H 0.8445 0.6281 0.1880 0.139 Uiso 1 1 calc R U . . .
C30 C 0.8232(14) 0.5488(13) 0.1410(11) 0.105(8) Uani 1 1 d . . . . .
H30 H 0.7665 0.5481 0.1598 0.126 Uiso 1 1 calc R U . . .
C31 C 0.8633(12) 0.4555(11) 0.3466(8) 0.072(6) Uani 1 1 d . . . . .
H31A H 0.8197 0.4285 0.3568 0.086 Uiso 1 1 calc R U . . .
C32 C 0.8783(14) 0.4954(13) 0.3860(9) 0.101(8) Uani 1 1 d . . . . .
H32A H 0.8508 0.4893 0.4226 0.121 Uiso 1 1 calc R U . . .
C33 C 0.9337(15) 0.5432(13) 0.3698(14) 0.122(11) Uani 1 1 d . . . . .
H33 H 0.9399 0.5754 0.3937 0.146 Uiso 1 1 calc R U . . .
C34 C 0.9781(14) 0.5413(14) 0.3182(11) 0.105(9) Uani 1 1 d . . . . .
H34 H 1.0207 0.5692 0.3077 0.126 Uiso 1 1 calc R U . . .
C35 C 0.9673(11) 0.5025(9) 0.2792(8) 0.063(5) Uani 1 1 d . . . . .
H35 H 0.9974 0.5075 0.2430 0.076 Uiso 1 1 calc R U . . .
C36 C 0.9098(11) 0.4551(10) 0.2951(9) 0.063(6) Uani 1 1 d . . . . .
C37 C 0.8985(12) 0.4094(8) 0.2557(9) 0.063(6) Uani 1 1 d . . . . .
C38 C 0.9651(11) 0.3869(9) 0.2104(7) 0.059(5) Uani 1 1 d . . . . .
H38 H 1.0159 0.4034 0.2062 0.071 Uiso 1 1 calc R U . . .
C39 C 0.9627(10) 0.3434(8) 0.1720(7) 0.043(4) Uani 1 1 d . . . . .
C40 C 1.0255(10) 0.3273(11) 0.1191(8) 0.060(5) Uani 1 1 d . . . . .
C41 C 1.0857(12) 0.3705(12) 0.1050(8) 0.083(6) Uani 1 1 d . . . . .
H41A H 1.0868 0.4053 0.1287 0.100 Uiso 1 1 calc R U . . .
C42 C 1.1462(13) 0.3618(11) 0.0540(9) 0.082(7) Uani 1 1 d . . . . .
H42A H 1.1887 0.3899 0.0431 0.099 Uiso 1 1 calc R U . . .
C43 C 1.1395(12) 0.3128(12) 0.0232(9) 0.078(6) Uani 1 1 d . . . . .
H43 H 1.1800 0.3062 -0.0102 0.094 Uiso 1 1 calc R U . . .
C44 C 1.0806(11) 0.2709(11) 0.0343(7) 0.067(6) Uani 1 1 d . . . . .
H44 H 1.0796 0.2373 0.0097 0.080 Uiso 1 1 calc R U . . .
C45 C 1.0222(11) 0.2793(10) 0.0830(10) 0.075(6) Uani 1 1 d . . . . .
H45 H 0.9792 0.2517 0.0919 0.089 Uiso 1 1 calc R U . . .
C46 C 1.0177(12) 0.0807(8) 0.0765(8) 0.062(5) Uani 1 1 d . . . . .
H46 H 0.9907 0.0820 0.1135 0.075 Uiso 1 1 calc R U . . .
C47 C 1.1047(13) 0.0597(10) 0.0623(10) 0.075(6) Uani 1 1 d . . . . .
H47 H 1.1376 0.0462 0.0878 0.090 Uiso 1 1 calc R U . . .
C48 C 1.1389(14) 0.0598(10) 0.0097(10) 0.072(6) Uani 1 1 d . . . . .
H48 H 1.1987 0.0433 -0.0019 0.086 Uiso 1 1 calc R U . . .
C49 C 1.0966(11) 0.0810(9) -0.0275(8) 0.060(5) Uani 1 1 d . . . . .
H49 H 1.1259 0.0828 -0.0641 0.072 Uiso 1 1 calc R U . . .
C50 C 1.0057(11) 0.1011(9) -0.0118(8) 0.066(5) Uani 1 1 d . . . . .
H50 H 0.9738 0.1149 -0.0378 0.079 Uiso 1 1 calc R U . . .
C51 C 0.9662(11) 0.1001(8) 0.0414(7) 0.044(4) Uani 1 1 d . U . . .
C52 C 0.8696(10) 0.1229(7) 0.0625(7) 0.038(4) Uani 1 1 d . U . . .
C53 C 0.8200(11) 0.1207(8) 0.0298(7) 0.054(5) Uani 1 1 d . U . . .
H53 H 0.8464 0.1100 -0.0065 0.065 Uiso 1 1 calc R U . . .
C54 C 0.7331(11) 0.1332(8) 0.0464(8) 0.042(4) Uani 1 1 d . . . . .
C55 C 0.6827(9) 0.1285(7) 0.0066(7) 0.046(4) Uani 1 1 d . U . . .
C56 C 0.7148(11) 0.1221(8) -0.0490(7) 0.055(4) Uani 1 1 d . U . . .
H56 H 0.7742 0.1148 -0.0634 0.065 Uiso 1 1 calc R U . . .
C57 C 0.6641(12) 0.1261(9) -0.0834(8) 0.064(5) Uani 1 1 d . U . . .
H57 H 0.6881 0.1210 -0.1206 0.077 Uiso 1 1 calc R U . . .
C58 C 0.5798(11) 0.1371(9) -0.0632(7) 0.059(5) Uani 1 1 d . U . . .
H58 H 0.5447 0.1414 -0.0871 0.071 Uiso 1 1 calc R U . . .
C59 C 0.5442(11) 0.1423(9) -0.0123(7) 0.062(5) Uani 1 1 d . U . . .
H59 H 0.4846 0.1485 0.0006 0.074 Uiso 1 1 calc R U . . .
C60 C 0.5951(10) 0.1387(8) 0.0232(7) 0.052(4) Uani 1 1 d . U . . .
H60 H 0.5686 0.1435 0.0602 0.063 Uiso 1 1 calc R U . . .
C61 C 0.4029(11) 0.1087(9) 0.1234(8) 0.059(5) Uani 1 1 d . U . . .
H61 H 0.4371 0.0962 0.1482 0.071 Uiso 1 1 calc R U . . .
C62 C 0.3931(12) 0.0532(9) 0.0940(8) 0.060(5) Uani 1 1 d . . . . .
H62 H 0.4234 0.0035 0.0979 0.073 Uiso 1 1 calc R U . . .
C63 C 0.3414(12) 0.0693(11) 0.0603(8) 0.069(6) Uani 1 1 d . . . . .
H63 H 0.3353 0.0306 0.0416 0.083 Uiso 1 1 calc R U . . .
C64 C 0.2983(12) 0.1398(11) 0.0528(8) 0.074(6) Uani 1 1 d . . . . .
H64 H 0.2594 0.1502 0.0309 0.089 Uiso 1 1 calc R U . . .
C65 C 0.3118(10) 0.1968(9) 0.0777(7) 0.053(4) Uani 1 1 d . U . . .
H65 H 0.2873 0.2470 0.0693 0.063 Uiso 1 1 calc R U . . .
C66 C 0.3621(9) 0.1809(9) 0.1156(6) 0.047(4) Uani 1 1 d . U . . .
C67 C 0.3765(11) 0.2378(8) 0.1458(7) 0.049(4) Uani 1 1 d . U . . .
C68 C 0.3166(10) 0.3048(8) 0.1535(6) 0.046(4) Uani 1 1 d . U . . .
H68 H 0.2721 0.3147 0.1359 0.056 Uiso 1 1 calc R U . . .
C69 C 0.3204(11) 0.3599(8) 0.1878(6) 0.048(4) Uani 1 1 d . U . . .
C70 C 0.2630(8) 0.4341(8) 0.1862(6) 0.038(4) Uani 1 1 d . U . . .
C71 C 0.2464(10) 0.4789(9) 0.2296(7) 0.058(5) Uani 1 1 d . U . . .
H71 H 0.2717 0.4591 0.2581 0.070 Uiso 1 1 calc R U . . .
C72 C 0.1973(13) 0.5478(10) 0.2335(8) 0.076(7) Uani 1 1 d . . . . .
H72 H 0.1904 0.5763 0.2632 0.091 Uiso 1 1 calc R U . . .
C73 C 0.1582(11) 0.5756(9) 0.1944(8) 0.061(5) Uani 1 1 d . . . . .
H73 H 0.1191 0.6224 0.1982 0.073 Uiso 1 1 calc R U . . .
C74 C 0.1740(11) 0.5369(10) 0.1484(8) 0.064(6) Uani 1 1 d . . . . .
H74 H 0.1504 0.5597 0.1197 0.077 Uiso 1 1 calc R U . . .
C75 C 0.2238(11) 0.4659(10) 0.1444(7) 0.060(5) Uani 1 1 d . U . . .
H75 H 0.2319 0.4385 0.1140 0.072 Uiso 1 1 calc R U . . .
C76 C 0.2556(10) 0.5221(10) 0.3619(6) 0.050(4) Uani 1 1 d . U . . .
H76 H 0.2783 0.4701 0.3647 0.060 Uiso 1 1 calc R U . . .
C77 C 0.1648(12) 0.5535(13) 0.3798(9) 0.084(6) Uani 1 1 d . U . . .
H77 H 0.1265 0.5218 0.3933 0.101 Uiso 1 1 calc R U . . .
C78 C 0.1372(16) 0.6239(15) 0.3770(11) 0.114(9) Uani 1 1 d . U . . .
H78 H 0.0790 0.6423 0.3934 0.136 Uiso 1 1 calc R U . . .
C79 C 0.1808(15) 0.6730(13) 0.3540(11) 0.108(8) Uani 1 1 d . U . . .
H79 H 0.1544 0.7237 0.3491 0.129 Uiso 1 1 calc R U . . .
C80 C 0.2717(12) 0.6463(10) 0.3363(9) 0.084(6) Uani 1 1 d . U . . .
H80 H 0.3071 0.6801 0.3215 0.101 Uiso 1 1 calc R U . . .
C81 C 0.3064(10) 0.5708(10) 0.3411(6) 0.051(4) Uani 1 1 d . U . . .
C82 C 0.4028(10) 0.5439(11) 0.3244(7) 0.054(5) Uani 1 1 d . . . . .
C83 C 0.4545(10) 0.5907(8) 0.3246(6) 0.046(4) Uani 1 1 d . U . . .
H83 H 0.4301 0.6413 0.3325 0.055 Uiso 1 1 calc R U . . .
C84 C 0.5463(10) 0.5641(9) 0.3129(7) 0.046(4) Uani 1 1 d . U . . .
C85 C 0.5943(11) 0.6207(10) 0.3128(7) 0.059(5) Uani 1 1 d . U . . .
C86 C 0.5709(15) 0.6963(10) 0.3131(10) 0.098(8) Uani 1 1 d . . . . .
H86 H 0.5132 0.7169 0.3136 0.117 Uiso 1 1 calc R U . . .
C87 C 0.6163(16) 0.7450(13) 0.3129(11) 0.114(10) Uani 1 1 d . . . . .
H87 H 0.5908 0.7964 0.3158 0.137 Uiso 1 1 calc R U . . .
C88 C 0.7029(16) 0.7190(12) 0.3082(9) 0.101(8) Uani 1 1 d . . . . .
H88 H 0.7387 0.7523 0.3056 0.121 Uiso 1 1 calc R U . . .
C89 C 0.7356(14) 0.6413(13) 0.3075(10) 0.104(8) Uani 1 1 d . . . . .
H89 H 0.7936 0.6207 0.3060 0.125 Uiso 1 1 calc R U . . .
C90 C 0.6823(12) 0.5980(11) 0.3089(9) 0.093(8) Uani 1 1 d . . . . .
H90 H 0.7060 0.5461 0.3070 0.111 Uiso 1 1 calc R U . . .
C91 C 0.8541(13) 0.1258(12) 0.2456(7) 0.058(5) Uani 1 1 d . . . . .
C92 C 0.9007(11) 0.1442(8) 0.2849(7) 0.059(5) Uani 1 1 d D . . . .
C93A C 0.9982(8) 0.1339(11) 0.2550(8) 0.051(11) Uiso 0.68 1 d DG U P A 1
C94A C 1.0269(11) 0.1483(12) 0.2005(8) 0.076(11) Uiso 0.68 1 d G U P A 1
H94A H 0.9882 0.1596 0.1785 0.091 Uiso 0.68 1 calc R U P A 1
C95A C 1.1123(13) 0.1463(11) 0.1783(7) 0.080(13) Uiso 0.68 1 d G U P A 1
H95A H 1.1320 0.1561 0.1410 0.096 Uiso 0.68 1 calc R U P A 1
C96A C 1.1690(8) 0.1298(11) 0.2105(10) 0.107(11) Uiso 0.68 1 d G . P A 1
H96A H 1.2273 0.1284 0.1953 0.128 Uiso 0.68 1 calc R U P A 1
C97A C 1.1402(12) 0.1154(11) 0.2650(9) 0.136(14) Uiso 0.68 1 d G . P A 1
H97A H 1.1789 0.1042 0.2870 0.163 Uiso 0.68 1 calc R U P A 1
C98A C 1.0548(13) 0.1175(10) 0.2873(7) 0.085(9) Uiso 0.68 1 d G . P A 1
H98A H 1.0352 0.1077 0.3245 0.102 Uiso 0.68 1 calc R U P A 1
C93B C 0.9987(12) 0.123(2) 0.2571(16) 0.06(2) Uiso 0.32 1 d DG U P A 2
C94B C 1.0312(18) 0.164(2) 0.2114(17) 0.060(17) Uiso 0.32 1 d G U P A 2
H94B H 0.9955 0.2058 0.1987 0.072 Uiso 0.32 1 calc R U P A 2
C95B C 1.1157(19) 0.1422(19) 0.1841(13) 0.08(3) Uiso 0.32 1 d G U P A 2
H95B H 1.1379 0.1697 0.1529 0.095 Uiso 0.32 1 calc R U P A 2
C96B C 1.1679(12) 0.0804(18) 0.2026(13) 0.024(10) Uiso 0.32 1 d G . P A 2
H96B H 1.2257 0.0658 0.1839 0.029 Uiso 0.32 1 calc R U P A 2
C97B C 1.1354(19) 0.0400(17) 0.2483(14) 0.16(4) Uiso 0.32 1 d G . P A 2
H97B H 1.1710 -0.0022 0.2609 0.190 Uiso 0.32 1 calc R U P A 2
C98B C 1.051(2) 0.061(2) 0.2755(12) 0.054(14) Uiso 0.32 1 d G . P A 2
H98B H 1.0287 0.0339 0.3067 0.064 Uiso 0.32 1 calc R U P A 2
C99 C 0.8920(12) 0.0918(9) 0.3330(8) 0.049(7) Uiso 0.68 1 d G U P A 1
C100 C 0.9274(12) 0.0171(11) 0.3243(7) 0.072(8) Uiso 0.68 1 d G . P A 1
H100 H 0.9582 0.0019 0.2895 0.086 Uiso 0.68 1 calc R U P A 1
C101 C 0.9177(14) -0.0355(8) 0.3664(10) 0.138(14) Uiso 0.68 1 d G . P A 1
H101 H 0.9419 -0.0866 0.3604 0.166 Uiso 0.68 1 calc R U P A 1
C102 C 0.8726(15) -0.0134(12) 0.4173(8) 0.125(13) Uiso 0.68 1 d G . P A 1
H102 H 0.8660 -0.0493 0.4461 0.150 Uiso 0.68 1 calc R U P A 1
C103 C 0.8372(13) 0.0614(13) 0.4261(7) 0.102(12) Uiso 0.68 1 d G . P A 1
H103 H 0.8064 0.0765 0.4608 0.122 Uiso 0.68 1 calc R U P A 1
C104 C 0.8469(12) 0.1140(9) 0.3839(9) 0.084(10) Uiso 0.68 1 d G . P A 1
H104 H 0.8227 0.1651 0.3899 0.101 Uiso 0.68 1 calc R U P A 1
C199 C 0.872(2) 0.112(2) 0.3456(13) 0.063(17) Uiso 0.32 1 d G U P A 2
C200 C 0.830(3) 0.054(2) 0.3568(17) 0.065(17) Uiso 0.32 1 d G . P A 2
H200 H 0.8151 0.0350 0.3291 0.078 Uiso 0.32 1 calc R U P A 2
C201 C 0.811(3) 0.023(2) 0.408(2) 0.11(3) Uiso 0.32 1 d G . P A 2
H201 H 0.7829 -0.0169 0.4161 0.130 Uiso 0.32 1 calc R U P A 2
C202 C 0.834(3) 0.050(3) 0.4489(15) 0.18(5) Uiso 0.32 1 d G . P A 2
H202 H 0.8205 0.0292 0.4843 0.217 Uiso 0.32 1 calc R U P A 2
C203 C 0.875(3) 0.109(2) 0.4377(14) 0.08(2) Uiso 0.32 1 d G . P A 2
H203 H 0.8903 0.1273 0.4654 0.100 Uiso 0.32 1 calc R U P A 2
C204 C 0.894(2) 0.1394(18) 0.3861(16) 0.046(13) Uiso 0.32 1 d G . P A 2
H204 H 0.9225 0.1792 0.3784 0.055 Uiso 0.32 1 calc R U P A 2
C105 C 0.5824(14) 0.0750(10) 0.2151(8) 0.067(6) Uani 1 1 d . . . . .
C106 C 0.6583(10) 0.0129(8) 0.2128(7) 0.050(5) Uani 1 1 d D . . . .
C107 C 0.6537(9) -0.0480(9) 0.1784(8) 0.050(5) Uani 1 1 d . . . . .
C108 C 0.6322(10) -0.0296(10) 0.1302(8) 0.058(5) Uani 1 1 d . . . . .
H108 H 0.6178 0.0215 0.1196 0.069 Uiso 1 1 calc R U . . .
C109 C 0.6304(14) -0.0812(15) 0.0969(9) 0.093(7) Uani 1 1 d . . . . .
H109 H 0.6140 -0.0668 0.0644 0.112 Uiso 1 1 calc R U . . .
C110 C 0.6536(16) -0.1546(13) 0.1127(12) 0.104(9) Uani 1 1 d . . . . .
H110 H 0.6533 -0.1923 0.0909 0.125 Uiso 1 1 calc R U . . .
C111 C 0.676(2) -0.1725(14) 0.1568(13) 0.145(14) Uani 1 1 d . . . . .
H111 H 0.6937 -0.2238 0.1654 0.174 Uiso 1 1 calc R U . . .
C112 C 0.6750(16) -0.1220(11) 0.1929(10) 0.108(9) Uani 1 1 d . . . . .
H112 H 0.6888 -0.1382 0.2261 0.130 Uiso 1 1 calc R U . . .
C113 C 0.6599(16) -0.0159(11) 0.2713(6) 0.043(18) Uiso 0.57 1 d DG U P B 1
C114 C 0.7365(13) -0.0537(12) 0.2819(8) 0.067(10) Uiso 0.57 1 d G . P B 1
H114 H 0.7874 -0.0580 0.2544 0.081 Uiso 0.57 1 calc R U P B 1
C115 C 0.7385(14) -0.0850(12) 0.3326(10) 0.081(11) Uiso 0.57 1 d G . P B 1
H115 H 0.7908 -0.1108 0.3399 0.097 Uiso 0.57 1 calc R U P B 1
C116 C 0.6639(18) -0.0787(14) 0.3727(7) 0.097(17) Uiso 0.57 1 d G . P B 1
H116 H 0.6653 -0.1002 0.4074 0.117 Uiso 0.57 1 calc R U P B 1
C117 C 0.5874(14) -0.0410(15) 0.3621(8) 0.100(15) Uiso 0.57 1 d G . P B 1
H117 H 0.5365 -0.0366 0.3896 0.120 Uiso 0.57 1 calc R U P B 1
C118 C 0.5854(12) -0.0096(12) 0.3114(10) 0.095(13) Uiso 0.57 1 d G . P B 1
H118 H 0.5331 0.0162 0.3042 0.114 Uiso 0.57 1 calc R U P B 1
C213 C 0.6606(19) -0.0188(14) 0.2700(7) 0.04(2) Uiso 0.43 1 d DG U P B 2
C214 C 0.7208(16) -0.0069(14) 0.2939(10) 0.064(13) Uiso 0.43 1 d G . P B 2
H214 H 0.7657 0.0149 0.2736 0.077 Uiso 0.43 1 calc R U P B 2
C215 C 0.7152(17) -0.0270(16) 0.3475(10) 0.075(13) Uiso 0.43 1 d G . P B 2
H215 H 0.7563 -0.0189 0.3639 0.091 Uiso 0.43 1 calc R U P B 2
C216 C 0.650(2) -0.0590(18) 0.3773(6) 0.10(2) Uiso 0.43 1 d G . P B 2
H216 H 0.6457 -0.0727 0.4139 0.115 Uiso 0.43 1 calc R U P B 2
C217 C 0.5894(16) -0.0709(16) 0.3533(10) 0.072(14) Uiso 0.43 1 d G . P B 2
H217 H 0.5445 -0.0927 0.3736 0.086 Uiso 0.43 1 calc R U P B 2
C218 C 0.5950(16) -0.0508(14) 0.2997(10) 0.056(11) Uiso 0.43 1 d G . P B 2
H218 H 0.5539 -0.0589 0.2833 0.068 Uiso 0.43 1 calc R U P B 2
C119 C 0.4085(12) 0.2819(10) 0.3530(10) 0.060(5) Uani 1 1 d . . . . .
C120 C 0.3642(10) 0.2235(8) 0.3433(6) 0.043(4) Uani 1 1 d D . . . .
C121 C 0.2767(12) 0.2614(11) 0.3360(9) 0.064(14) Uiso 0.62 1 d G U P C 1
C122 C 0.2199(16) 0.3052(13) 0.3759(8) 0.079(10) Uiso 0.62 1 d G U P C 1
H122 H 0.2354 0.3101 0.4077 0.095 Uiso 0.62 1 calc R U P C 1
C123 C 0.1404(14) 0.3418(12) 0.3693(9) 0.124(14) Uiso 0.62 1 d G . P C 1
H123 H 0.1016 0.3718 0.3966 0.149 Uiso 0.62 1 calc R U P C 1
C124 C 0.1178(12) 0.3346(12) 0.3229(10) 0.094(11) Uiso 0.62 1 d G U P C 1
H124 H 0.0635 0.3597 0.3184 0.112 Uiso 0.62 1 calc R U P C 1
C125 C 0.1746(15) 0.2908(13) 0.2830(8) 0.095(11) Uiso 0.62 1 d G . P C 1
H125 H 0.1591 0.2859 0.2513 0.115 Uiso 0.62 1 calc R U P C 1
C126 C 0.2540(14) 0.2542(11) 0.2896(8) 0.091(11) Uiso 0.62 1 d G . P C 1
H126 H 0.2928 0.2242 0.2623 0.110 Uiso 0.62 1 calc R U P C 1
C221 C 0.2769(18) 0.2547(15) 0.3318(13) 0.07(2) Uiso 0.38 1 d G U P C 2
C222 C 0.2371(18) 0.3295(14) 0.3352(12) 0.026(9) Uiso 0.38 1 d G U P C 2
H222 H 0.2629 0.3632 0.3464 0.031 Uiso 0.38 1 calc R U P C 2
C223 C 0.1597(19) 0.3550(15) 0.3223(16) 0.081(17) Uiso 0.38 1 d G . P C 2
H223 H 0.1325 0.4061 0.3246 0.098 Uiso 0.38 1 calc R U P C 2
C224 C 0.122(2) 0.306(2) 0.3059(19) 0.16(3) Uiso 0.38 1 d G U P C 2
H224 H 0.0691 0.3231 0.2971 0.198 Uiso 0.38 1 calc R U P C 2
C225 C 0.162(3) 0.231(2) 0.3025(18) 0.17(3) Uiso 0.38 1 d G . P C 2
H225 H 0.1361 0.1971 0.2913 0.200 Uiso 0.38 1 calc R U P C 2
C226 C 0.239(3) 0.2054(13) 0.3154(16) 0.066(15) Uiso 0.38 1 d G . P C 2
H226 H 0.2665 0.1542 0.3131 0.080 Uiso 0.38 1 calc R U P C 2
C127 C 0.3573(16) 0.1641(11) 0.3896(8) 0.063(11) Uiso 0.57 1 d DG U P C 1
C128 C 0.4099(14) 0.1462(12) 0.4244(10) 0.088(10) Uiso 0.57 1 d G U P C 1
H128 H 0.4477 0.1767 0.4246 0.106 Uiso 0.57 1 calc R U P C 1
C129 C 0.4072(16) 0.0838(14) 0.4589(9) 0.095(10) Uiso 0.57 1 d G U P C 1
H129 H 0.4431 0.0716 0.4827 0.114 Uiso 0.57 1 calc R U P C 1
C130 C 0.3518(19) 0.0391(11) 0.4586(10) 0.135(13) Uiso 0.57 1 d G U P C 1
H130 H 0.3500 -0.0035 0.4822 0.162 Uiso 0.57 1 calc R U P C 1
C131 C 0.2992(17) 0.0570(14) 0.4238(12) 0.141(13) Uiso 0.57 1 d G U P C 1
H131 H 0.2614 0.0265 0.4236 0.169 Uiso 0.57 1 calc R U P C 1
C132 C 0.3019(16) 0.1195(15) 0.3893(10) 0.117(12) Uiso 0.57 1 d G U P C 1
H132 H 0.2660 0.1317 0.3655 0.140 Uiso 0.57 1 calc R U P C 1
C227 C 0.349(2) 0.1629(15) 0.3879(10) 0.080(15) Uiso 0.43 1 d DG U P C 2
C228 C 0.4035(19) 0.0932(18) 0.3851(11) 0.088(12) Uiso 0.43 1 d G U P C 2
H228 H 0.4469 0.0802 0.3535 0.105 Uiso 0.43 1 calc R U P C 2
C229 C 0.394(2) 0.0423(13) 0.4284(14) 0.113(13) Uiso 0.43 1 d G U P C 2
H229 H 0.4317 -0.0054 0.4264 0.136 Uiso 0.43 1 calc R U P C 2
C230 C 0.331(2) 0.0612(17) 0.4745(11) 0.107(14) Uiso 0.43 1 d G U P C 2
H230 H 0.3248 0.0264 0.5041 0.128 Uiso 0.43 1 calc R U P C 2
C231 C 0.2766(19) 0.1309(19) 0.4774(10) 0.130(15) Uiso 0.43 1 d G U P C 2
H23B H 0.2332 0.1438 0.5089 0.157 Uiso 0.43 1 calc R U P C 2
C232 C 0.2856(19) 0.1818(13) 0.4341(13) 0.078(11) Uiso 0.43 1 d G U P C 2
H232 H 0.2484 0.2294 0.4360 0.093 Uiso 0.43 1 calc R U P C 2
C133 C 0.6802(11) 0.3202(9) 0.3721(8) 0.052(5) Uani 1 1 d . . . . .
C134 C 0.5980(11) 0.3437(8) 0.4198(6) 0.054(5) Uani 1 1 d D . . . .
C135 C 0.629(2) 0.4082(15) 0.4467(15) 0.060(12) Uiso 0.5 1 d G U P D 1
C136 C 0.6355(19) 0.4774(17) 0.4219(10) 0.100(17) Uiso 0.5 1 d G . P D 1
H136 H 0.6321 0.4873 0.3859 0.120 Uiso 0.5 1 calc R U P D 1
C137 C 0.6470(19) 0.5321(13) 0.4498(12) 0.075(13) Uiso 0.5 1 d G . P D 1
H137 H 0.6515 0.5794 0.4328 0.090 Uiso 0.5 1 calc R U P D 1
C138 C 0.652(2) 0.5177(16) 0.5025(12) 0.071(11) Uiso 0.5 1 d G . P D 1
H138 H 0.6599 0.5551 0.5215 0.085 Uiso 0.5 1 calc R U P D 1
C139 C 0.645(3) 0.448(2) 0.5273(11) 0.121(19) Uiso 0.5 1 d G . P D 1
H139 H 0.6488 0.4386 0.5633 0.146 Uiso 0.5 1 calc R U P D 1
C140 C 0.634(3) 0.3938(15) 0.4994(16) 0.17(3) Uiso 0.5 1 d G . P D 1
H140 H 0.6294 0.3465 0.5164 0.202 Uiso 0.5 1 calc R U P D 1
C235 C 0.6082(17) 0.3913(12) 0.4575(11) 0.035(9) Uiso 0.5 1 d G U P D 2
C236 C 0.6092(17) 0.4647(13) 0.4404(10) 0.052(10) Uiso 0.5 1 d G . P D 2
H236 H 0.5924 0.4844 0.4086 0.063 Uiso 0.5 1 calc R U P D 2
C237 C 0.635(2) 0.5092(12) 0.4696(13) 0.090(15) Uiso 0.5 1 d G . P D 2
H237 H 0.6353 0.5593 0.4579 0.108 Uiso 0.5 1 calc R U P D 2
C238 C 0.659(2) 0.4804(18) 0.5160(14) 0.088(14) Uiso 0.5 1 d G . P D 2
H238 H 0.6765 0.5108 0.5360 0.106 Uiso 0.5 1 calc R U P D 2
C239 C 0.658(3) 0.4070(19) 0.5332(12) 0.19(3) Uiso 0.5 1 d G . P D 2
H239 H 0.6749 0.3873 0.5649 0.227 Uiso 0.5 1 calc R U P D 2
C240 C 0.633(2) 0.3625(13) 0.5039(12) 0.071(12) Uiso 0.5 1 d G . P D 2
H240 H 0.6320 0.3123 0.5156 0.086 Uiso 0.5 1 calc R U P D 2
C141 C 0.581(2) 0.2836(14) 0.4649(11) 0.078(13) Uiso 0.5 1 d DG U P D 1
C142 C 0.5081(19) 0.2928(12) 0.5063(12) 0.13(2) Uiso 0.5 1 d G . P D 1
H142 H 0.4731 0.3410 0.5132 0.156 Uiso 0.5 1 calc R U P D 1
C143 C 0.4863(16) 0.2316(17) 0.5377(10) 0.085(14) Uiso 0.5 1 d G . P D 1
H143 H 0.4364 0.2380 0.5660 0.102 Uiso 0.5 1 calc R U P D 1
C144 C 0.5375(19) 0.1612(13) 0.5275(11) 0.091(13) Uiso 0.5 1 d G . P D 1
H144 H 0.5226 0.1194 0.5490 0.109 Uiso 0.5 1 calc R U P D 1
C145 C 0.6105(18) 0.1520(12) 0.4861(13) 0.16(2) Uiso 0.5 1 d G . P D 1
H145 H 0.6456 0.1038 0.4792 0.189 Uiso 0.5 1 calc R U P D 1
C146 C 0.6324(16) 0.2131(17) 0.4548(10) 0.086(13) Uiso 0.5 1 d G . P D 1
H146 H 0.6823 0.2068 0.4265 0.104 Uiso 0.5 1 calc R U P D 1
C241 C 0.5695(14) 0.2702(10) 0.4491(9) 0.029(8) Uiso 0.5 1 d DG U P D 2
C242 C 0.5033(15) 0.2747(12) 0.4948(10) 0.066(13) Uiso 0.5 1 d G . P D 2
H242 H 0.4756 0.3215 0.5096 0.079 Uiso 0.5 1 calc R U P D 2
C243 C 0.4776(16) 0.2108(17) 0.5188(10) 0.116(19) Uiso 0.5 1 d G . P D 2
H243 H 0.4324 0.2138 0.5501 0.139 Uiso 0.5 1 calc R U P D 2
C244 C 0.518(2) 0.1423(13) 0.4972(13) 0.116(17) Uiso 0.5 1 d G . P D 2
H244 H 0.5006 0.0986 0.5136 0.139 Uiso 0.5 1 calc R U P D 2
C245 C 0.584(2) 0.1378(10) 0.4515(13) 0.14(2) Uiso 0.5 1 d G . P D 2
H245 H 0.6121 0.0910 0.4366 0.166 Uiso 0.5 1 calc R U P D 2
C246 C 0.6101(16) 0.2018(14) 0.4274(9) 0.084(13) Uiso 0.5 1 d G . P D 2
H246 H 0.6553 0.1987 0.3962 0.101 Uiso 0.5 1 calc R U P D 2
C151 C 1.031(2) -0.1207(15) 0.2239(14) 0.243(19) Uiso 1 1 d G . . . .
C152 C 0.967(2) -0.1239(14) 0.2001(9) 0.203(15) Uiso 1 1 d G . . . .
H152 H 0.9541 -0.0879 0.1729 0.244 Uiso 1 1 calc R U . . .
C153 C 0.9223(15) -0.1797(19) 0.2160(12) 0.27(2) Uiso 1 1 d G . . . .
H153 H 0.8787 -0.1819 0.1997 0.322 Uiso 1 1 calc R U . . .
C154 C 0.9413(19) -0.2323(13) 0.2557(12) 0.200(15) Uiso 1 1 d G . . . .
H154 H 0.9107 -0.2704 0.2666 0.240 Uiso 1 1 calc R U . . .
C155 C 1.005(2) -0.2291(16) 0.2796(10) 0.27(2) Uiso 1 1 d G . . . .
H155 H 1.0180 -0.2651 0.3068 0.325 Uiso 1 1 calc R U . . .
C156 C 1.0498(17) -0.173(2) 0.2637(14) 0.28(2) Uiso 1 1 d G . . . .
H156 H 1.0934 -0.1711 0.2800 0.342 Uiso 1 1 calc R U . . .
C157 C 1.093(3) -0.067(3) 0.200(2) 0.33(3) Uiso 1 1 d . . . . .
H157 H 1.1325 -0.0706 0.2221 0.493 Uiso 1 1 calc R U . . .
H158 H 1.0602 -0.0156 0.1984 0.493 Uiso 1 1 calc R U . . .
H160 H 1.1249 -0.0810 0.1635 0.493 Uiso 1 1 calc R U . . .
O99 O 0.606(2) 0.1496(19) 0.3428(15) 0.142(13) Uiso 0.5 1 d . . P . .

loop_
_atom_site_aniso_label
_atom_site_aniso_U_11
_atom_site_aniso_U_22
_atom_site_aniso_U_33
_atom_site_aniso_U_23
_atom_site_aniso_U_13
_atom_site_aniso_U_12
Dy1 0.0429(5) 0.0481(5) 0.0431(6) 0.0011(4) -0.0121(4) -0.0160(4)
Dy2 0.0376(5) 0.0443(5) 0.0473(7) -0.0027(5) -0.0102(5) -0.0130(4)
Dy3 0.0382(5) 0.0475(5) 0.0465(6) -0.0045(5) -0.0094(5) -0.0135(4)
Dy4 0.0372(5) 0.0483(5) 0.0430(6) -0.0059(5) -0.0101(5) -0.0107(4)
Dy5 0.0387(5) 0.0450(5) 0.0456(6) -0.0051(5) -0.0114(5) -0.0098(4)
O21 0.031(6) 0.073(8) 0.027(7) -0.003(6) 0.005(5) -0.026(6)
O22 0.033(6) 0.031(6) 0.058(8) -0.002(5) -0.022(6) -0.017(5)
O23 0.031(6) 0.035(6) 0.077(9) -0.011(6) -0.025(6) -0.003(5)
O24 0.016(6) 0.059(7) 0.052(8) -0.022(6) 0.001(5) -0.008(5)
O25 0.031(5) 0.054(6) 0.035(7) -0.001(5) -0.013(5) -0.021(5)
O1 0.040(7) 0.061(7) 0.092(10) 0.016(7) -0.029(7) -0.020(5)
O2 0.047(8) 0.046(7) 0.069(9) 0.022(6) -0.033(7) -0.011(6)
O3 0.055(8) 0.063(8) 0.040(8) 0.014(6) -0.009(6) -0.024(7)
O4 0.050(8) 0.091(9) 0.045(8) 0.006(7) 0.007(7) -0.046(7)
O5 0.046(7) 0.072(8) 0.054(8) -0.009(6) -0.035(7) -0.015(6)
O6 0.064(8) 0.048(7) 0.035(7) -0.009(6) 0.001(6) -0.020(6)
O7 0.022(6) 0.044(6) 0.049(8) 0.006(6) -0.002(6) -0.013(5)
O8 0.052(8) 0.079(9) 0.059(9) -0.018(8) 0.016(7) -0.014(7)
O9 0.047(7) 0.076(8) 0.043(8) -0.010(7) 0.018(6) -0.041(6)
O10 0.033(6) 0.054(7) 0.053(7) -0.014(6) -0.011(5) -0.023(5)
O11 0.035(7) 0.032(6) 0.066(9) 0.011(6) -0.014(6) -0.010(5)
O12 0.038(8) 0.068(8) 0.082(10) 0.007(7) -0.011(7) -0.014(7)
O13 0.059(8) 0.078(8) 0.033(8) -0.013(7) -0.007(6) -0.013(7)
O14 0.057(8) 0.061(7) 0.044(8) 0.004(6) -0.024(6) -0.014(6)
O15 0.022(6) 0.048(6) 0.068(9) 0.002(6) -0.024(6) -0.013(5)
O16 0.099(11) 0.069(9) 0.118(13) -0.028(9) -0.060(10) -0.014(8)
O17 0.043(7) 0.056(6) 0.094(10) -0.024(7) -0.020(7) 0.002(5)
O18 0.040(7) 0.052(7) 0.062(9) -0.011(6) -0.023(6) -0.008(6)
O19 0.043(7) 0.043(6) 0.025(7) 0.004(6) 0.002(6) 0.000(5)
O20 0.044(8) 0.119(10) 0.047(8) -0.022(7) -0.019(7) 0.011(7)
N1 0.058(10) 0.083(10) 0.057(11) -0.019(9) 0.002(8) -0.031(8)
N2 0.042(9) 0.048(8) 0.062(10) -0.015(8) -0.014(8) -0.004(7)
N3 0.039(8) 0.082(10) 0.033(9) -0.001(8) -0.014(7) -0.019(7)
N4 0.053(9) 0.054(8) 0.040(9) -0.002(7) -0.018(7) -0.003(7)
C1 0.087(15) 0.058(12) 0.078(16) -0.018(11) -0.046(13) -0.018(11)
C2 0.050(13) 0.084(15) 0.085(17) 0.016(13) -0.018(12) 0.008(11)
C3 0.101(17) 0.079(15) 0.049(14) 0.015(12) -0.053(13) -0.011(13)
C4 0.15(2) 0.076(15) 0.060(16) -0.014(13) -0.033(16) -0.020(16)
C5 0.119(19) 0.050(13) 0.080(17) -0.006(12) -0.045(15) 0.010(12)
C6 0.063(12) 0.072(13) 0.049(13) 0.013(10) -0.020(9) -0.022(10)
C7 0.061(12) 0.058(10) 0.043(12) 0.029(8) -0.012(9) -0.031(8)
C8 0.050(12) 0.071(11) 0.091(17) -0.005(10) -0.019(12) -0.016(9)
C9 0.058(13) 0.118(17) 0.027(12) 0.007(11) -0.004(10) -0.047(13)
C10 0.112(14) 0.023(10) 0.093(17) -0.006(10) -0.023(14) -0.007(9)
C11 0.105(13) 0.067(11) 0.063(15) -0.004(11) -0.049(12) 0.002(10)
C12 0.19(2) 0.064(12) 0.10(2) -0.004(13) -0.07(2) -0.043(13)
C13 0.21(2) 0.041(12) 0.10(2) -0.036(13) -0.08(2) 0.054(13)
C14 0.124(17) 0.17(3) 0.13(3) -0.08(2) -0.061(19) 0.055(15)
C15 0.100(13) 0.099(16) 0.11(2) -0.021(14) -0.022(16) -0.020(12)
C16 0.11(2) 0.053(14) 0.09(2) -0.007(14) 0.013(17) -0.034(14)
C17 0.12(2) 0.065(16) 0.15(3) 0.013(18) -0.03(2) -0.060(17)
C18 0.23(4) 0.087(18) 0.050(18) -0.011(14) -0.04(2) -0.06(2)
C19 0.10(2) 0.099(19) 0.052(18) 0.035(16) 0.018(16) -0.022(16)
C20 0.071(16) 0.069(13) 0.056(16) 0.012(12) -0.004(13) -0.006(12)
C21 0.101(19) 0.059(12) 0.037(13) -0.016(10) -0.022(13) -0.037(13)
C22 0.082(17) 0.064(13) 0.11(2) -0.026(13) -0.064(16) -0.016(13)
C23 0.066(14) 0.088(14) 0.053(14) -0.026(12) -0.004(11) 0.015(12)
C24 0.105(19) 0.043(12) 0.10(2) 0.009(13) -0.071(17) -0.019(13)
C25 0.078(15) 0.052(12) 0.029(12) -0.014(10) 0.003(11) -0.006(11)
C26 0.11(2) 0.15(2) 0.029(13) -0.015(14) 0.018(13) -0.022(18)
C27 0.10(2) 0.13(2) 0.11(2) -0.055(19) -0.021(18) 0.009(17)
C28 0.069(16) 0.12(2) 0.12(2) 0.018(18) -0.040(16) -0.077(16)
C29 0.19(3) 0.082(16) 0.09(2) -0.013(14) -0.02(2) -0.070(19)
C30 0.067(16) 0.13(2) 0.13(2) 0.002(19) -0.001(16) -0.073(15)
C31 0.061(13) 0.106(16) 0.049(14) -0.034(13) 0.004(11) -0.028(12)
C32 0.081(16) 0.16(2) 0.086(18) -0.076(17) -0.027(14) -0.032(16)
C33 0.055(16) 0.12(2) 0.22(4) -0.10(2) -0.042(19) -0.010(15)
C34 0.054(15) 0.14(2) 0.12(2) -0.079(19) 0.016(15) -0.030(14)
C35 0.061(13) 0.047(11) 0.082(16) -0.005(11) -0.022(12) -0.008(10)
C36 0.037(11) 0.079(13) 0.087(17) -0.046(13) -0.014(11) -0.020(10)
C37 0.045(13) 0.021(9) 0.112(19) 0.000(11) -0.014(13) 0.007(9)
C38 0.049(12) 0.076(13) 0.054(13) -0.032(11) 0.001(10) -0.023(10)
C39 0.035(11) 0.027(9) 0.069(15) 0.011(9) -0.013(10) -0.016(8)
C40 0.029(11) 0.075(14) 0.075(16) 0.043(13) -0.021(11) -0.021(10)
C41 0.056(14) 0.128(18) 0.058(15) -0.027(14) 0.008(12) -0.020(14)
C42 0.093(17) 0.097(16) 0.081(18) -0.007(14) -0.016(14) -0.071(14)
C43 0.039(12) 0.125(18) 0.072(16) 0.016(15) -0.005(11) -0.039(13)
C44 0.036(11) 0.108(16) 0.031(12) 0.003(11) 0.011(10) 0.005(12)
C45 0.034(12) 0.072(13) 0.12(2) -0.003(14) -0.020(14) -0.027(10)
C46 0.066(15) 0.048(11) 0.062(14) -0.018(10) -0.002(11) 0.000(10)
C47 0.049(15) 0.077(14) 0.10(2) -0.013(14) -0.035(14) 0.014(11)
C48 0.069(15) 0.062(13) 0.074(18) -0.035(13) -0.008(15) 0.007(11)
C49 0.044(12) 0.072(13) 0.055(14) -0.003(11) 0.012(11) -0.022(10)
C50 0.050(13) 0.062(12) 0.080(17) -0.027(12) -0.007(11) -0.001(10)
C51 0.052(8) 0.050(10) 0.037(11) -0.016(9) -0.012(8) -0.017(9)
C52 0.042(8) 0.027(8) 0.060(10) -0.005(8) -0.022(7) -0.023(7)
C53 0.058(11) 0.066(11) 0.045(11) -0.028(10) -0.010(9) -0.021(10)
C54 0.040(11) 0.041(10) 0.056(13) 0.009(9) -0.020(10) -0.028(8)
C55 0.038(7) 0.028(8) 0.064(9) -0.017(9) 0.002(8) 0.000(8)
C56 0.052(9) 0.057(10) 0.064(10) -0.019(10) -0.011(7) -0.025(9)
C57 0.073(10) 0.068(11) 0.069(11) 0.008(10) -0.019(8) -0.052(11)
C58 0.067(9) 0.083(12) 0.054(9) -0.010(11) -0.031(8) -0.043(11)
C59 0.058(10) 0.072(11) 0.054(10) -0.023(11) -0.026(7) 0.008(10)
C60 0.051(8) 0.077(11) 0.033(9) 0.010(9) -0.006(7) -0.034(10)
C61 0.063(13) 0.049(8) 0.086(15) -0.026(10) -0.032(11) -0.025(8)
C62 0.082(14) 0.032(10) 0.071(15) -0.016(10) -0.005(12) -0.030(10)
C63 0.062(14) 0.091(16) 0.073(16) -0.012(12) -0.032(12) -0.031(12)
C64 0.067(14) 0.090(15) 0.062(15) -0.006(13) -0.025(12) -0.003(13)
C65 0.047(11) 0.064(11) 0.058(13) -0.023(9) -0.018(8) -0.017(9)
C66 0.018(9) 0.075(9) 0.043(11) -0.037(9) -0.003(7) 0.007(8)
C67 0.061(12) 0.042(8) 0.057(13) -0.005(8) -0.029(10) -0.018(7)
C68 0.054(11) 0.047(8) 0.041(11) 0.004(7) -0.019(9) -0.012(7)
C69 0.062(12) 0.047(8) 0.028(11) 0.003(7) 0.007(8) -0.022(7)
C70 0.022(8) 0.050(8) 0.056(10) -0.004(7) -0.013(7) -0.026(6)
C71 0.056(12) 0.051(10) 0.079(13) -0.012(9) -0.041(11) -0.004(9)
C72 0.096(16) 0.071(13) 0.075(16) -0.009(11) -0.068(14) 0.011(12)
C73 0.066(13) 0.039(10) 0.088(16) -0.016(11) -0.017(12) -0.030(9)
C74 0.059(13) 0.052(12) 0.084(17) 0.023(12) -0.035(11) -0.007(10)
C75 0.074(13) 0.071(12) 0.054(12) 0.013(10) -0.032(10) -0.036(10)
C76 0.044(8) 0.075(10) 0.039(11) -0.034(9) -0.008(8) -0.019(7)
C77 0.034(8) 0.130(15) 0.098(18) -0.042(15) -0.011(11) -0.023(10)
C78 0.064(13) 0.129(16) 0.13(3) -0.08(2) 0.005(14) 0.008(10)
C79 0.072(12) 0.090(14) 0.16(3) -0.038(15) -0.054(16) 0.023(9)
C80 0.062(10) 0.064(9) 0.14(2) -0.025(12) -0.055(12) -0.004(9)
C81 0.034(9) 0.079(10) 0.039(11) -0.002(9) -0.014(8) -0.003(7)
C82 0.028(10) 0.072(13) 0.054(13) 0.011(11) -0.012(9) 0.000(10)
C83 0.045(7) 0.037(9) 0.051(12) -0.004(8) -0.001(9) -0.009(7)
C84 0.037(8) 0.061(8) 0.053(12) 0.007(9) -0.031(9) -0.017(7)
C85 0.060(11) 0.066(10) 0.064(14) -0.009(10) -0.026(10) -0.026(9)
C86 0.101(18) 0.042(13) 0.14(2) 0.016(13) -0.023(16) -0.014(13)
C87 0.080(19) 0.094(17) 0.19(3) -0.026(18) -0.012(18) -0.066(16)
C88 0.092(19) 0.072(16) 0.13(2) 0.018(14) 0.011(15) -0.050(14)
C89 0.082(16) 0.092(17) 0.16(3) -0.001(16) -0.040(16) -0.061(15)
C90 0.057(14) 0.071(13) 0.16(2) -0.063(14) -0.029(14) -0.011(12)
C91 0.075(15) 0.092(16) 0.032(12) -0.009(11) -0.016(10) -0.063(13)
C92 0.074(13) 0.027(9) 0.066(14) 0.002(9) -0.010(11) -0.002(9)
C105 0.066(15) 0.054(13) 0.069(16) -0.006(11) -0.007(12) 0.000(12)
C106 0.055(12) 0.039(10) 0.058(13) -0.016(9) -0.003(9) -0.019(9)
C107 0.022(9) 0.054(12) 0.077(15) -0.008(11) -0.023(10) 0.003(8)
C108 0.026(10) 0.061(12) 0.074(15) -0.029(12) 0.013(10) -0.002(9)
C109 0.101(18) 0.13(2) 0.083(18) -0.043(17) -0.024(14) -0.067(16)
C110 0.13(2) 0.063(16) 0.13(3) -0.047(17) -0.002(18) -0.047(15)
C111 0.23(4) 0.11(2) 0.14(3) -0.04(2) -0.13(3) -0.01(2)
C112 0.19(3) 0.064(14) 0.13(2) -0.005(15) -0.13(2) -0.043(15)
C119 0.052(13) 0.056(12) 0.084(18) 0.009(13) -0.043(14) -0.013(11)
C120 0.048(10) 0.044(9) 0.027(10) 0.007(8) 0.006(8) -0.013(8)
C133 0.037(12) 0.072(13) 0.030(12) -0.018(10) 0.011(10) 0.009(9)
C134 0.077(13) 0.059(11) 0.040(12) -0.012(9) -0.038(10) -0.012(10)

loop_
_atom_type_symbol
_atom_type_description
_atom_type_scat_dispersion_real
_atom_type_scat_dispersion_imag
_atom_type_scat_source
C C 0.0033 0.0016 'International Tables Vol C Tables 4.2.6.8 and 6.1.1.4'
H H 0.0000 0.0000 'International Tables Vol C Tables 4.2.6.8 and 6.1.1.4'
N N 0.0061 0.0033 'International Tables Vol C Tables 4.2.6.8 and 6.1.1.4'
O O 0.0106 0.0060 'International Tables Vol C Tables 4.2.6.8 and 6.1.1.4'
Dy Dy -0.1892 4.4098 'International Tables Vol C Tables 4.2.6.8 and 6.1.1.4'

loop_
_geom_angle_atom_site_label_1
_geom_angle_atom_site_label_2
_geom_angle_atom_site_label_3
_geom_angle
O4 Dy1 O3 73.7(4)
O4 Dy1 O2 75.6(4)
O3 Dy1 O2 114.0(4)
O4 Dy1 O1 120.6(4)
O3 Dy1 O1 73.4(4)
O2 Dy1 O1 74.7(4)
O4 Dy1 O22 134.7(3)
O3 Dy1 O22 151.0(3)
O2 Dy1 O22 75.9(3)
O1 Dy1 O22 84.0(3)
O4 Dy1 O21 74.3(3)
O3 Dy1 O21 135.2(3)
O2 Dy1 O21 87.0(3)
O1 Dy1 O21 151.2(3)
O22 Dy1 O21 69.81(13)
O4 Dy1 O23 148.2(3)
O3 Dy1 O23 84.0(3)
O2 Dy1 O23 135.4(3)
O1 Dy1 O23 72.2(3)
O22 Dy1 O23 71.63(12)
O21 Dy1 O23 108.91(17)
O4 Dy1 O24 82.5(3)
O3 Dy1 O24 75.7(3)
O2 Dy1 O24 151.6(3)
O1 Dy1 O24 132.9(3)
O22 Dy1 O24 109.03(17)
O21 Dy1 O24 69.71(11)
O23 Dy1 O24 69.97(11)
O6 Dy2 O5 75.0(4)
O6 Dy2 O23 82.3(3)
O5 Dy2 O23 110.8(3)
O6 Dy2 O22 126.3(3)
O5 Dy2 O22 69.6(3)
O23 Dy2 O22 74.49(13)
O6 Dy2 O7 143.3(4)
O5 Dy2 O7 88.7(4)
O23 Dy2 O7 134.4(3)
O22 Dy2 O7 74.9(3)
O6 Dy2 O11 83.0(4)
O5 Dy2 O11 156.3(3)
O23 Dy2 O11 74.1(3)
O22 Dy2 O11 132.6(3)
O7 Dy2 O11 104.3(3)
O6 Dy2 N1 85.2(3)
O5 Dy2 N1 93.7(3)
O23 Dy2 N1 148.38(17)
O22 Dy2 N1 134.88(18)
O7 Dy2 N1 62.8(3)
O11 Dy2 N1 75.6(3)
O6 Dy2 O25 143.0(3)
O5 Dy2 O25 136.4(3)
O23 Dy2 O25 68.93(11)
O22 Dy2 O25 68.63(11)
O7 Dy2 O25 68.9(2)
O11 Dy2 O25 67.3(3)
N1 Dy2 O25 107.04(17)
O9 Dy3 O24 115.1(3)
O9 Dy3 O23 73.2(3)
O24 Dy3 O23 74.81(12)
O9 Dy3 O10 73.7(4)
O24 Dy3 O10 82.3(3)
O23 Dy3 O10 126.1(3)
O9 Dy3 O11 88.5(4)
O24 Dy3 O11 134.1(3)
O23 Dy3 O11 75.7(2)
O10 Dy3 O11 143.5(3)
O9 Dy3 O15 154.2(4)
O24 Dy3 O15 73.9(3)
O23 Dy3 O15 132.0(3)
O10 Dy3 O15 84.2(4)
O11 Dy3 O15 102.1(4)
O9 Dy3 N2 78.9(3)
O24 Dy3 N2 152.61(17)
O23 Dy3 N2 132.58(17)
O10 Dy3 N2 79.3(3)
O11 Dy3 N2 65.9(3)
O15 Dy3 N2 84.1(3)
O9 Dy3 O25 138.2(3)
O24 Dy3 O25 68.36(11)
O23 Dy3 O25 67.72(11)
O10 Dy3 O25 143.4(3)
O11 Dy3 O25 68.2(3)
O15 Dy3 O25 67.3(3)
N2 Dy3 O25 118.02(17)
O14 Dy4 O24 129.9(3)
O14 Dy4 O21 83.9(3)
O24 Dy4 O21 74.62(13)
O14 Dy4 O13 73.7(4)
O24 Dy4 O13 71.8(3)
O21 Dy4 O13 109.2(3)
O14 Dy4 O15 142.8(3)
O24 Dy4 O15 75.3(3)
O21 Dy4 O15 133.0(3)
O13 Dy4 O15 94.5(4)
O14 Dy4 O19 82.3(4)
O24 Dy4 O19 131.6(3)
O21 Dy4 O19 74.9(2)
O13 Dy4 O19 154.9(4)
O15 Dy4 O19 100.3(3)
O14 Dy4 N3 77.4(3)
O24 Dy4 N3 131.62(17)
O21 Dy4 N3 153.75(18)
O13 Dy4 N3 83.2(3)
O15 Dy4 N3 66.0(3)
O19 Dy4 N3 84.4(3)
O14 Dy4 O25 141.5(3)
O24 Dy4 O25 68.22(11)
O21 Dy4 O25 67.79(11)
O13 Dy4 O25 139.2(3)
O15 Dy4 O25 67.9(2)
O19 Dy4 O25 65.9(3)
N3 Dy4 O25 118.12(17)
O17 Dy5 O18 74.3(4)
O17 Dy5 O21 72.4(3)
O18 Dy5 O21 125.2(3)
O17 Dy5 O22 113.8(3)
O18 Dy5 O22 82.6(3)
O21 Dy5 O22 72.90(14)
O17 Dy5 O19 90.6(4)
O18 Dy5 O19 145.2(4)
O21 Dy5 O19 76.9(3)
O22 Dy5 O19 132.0(3)
O17 Dy5 O7 154.9(4)
O18 Dy5 O7 84.0(3)
O21 Dy5 O7 131.8(3)
O22 Dy5 O7 74.7(3)
O19 Dy5 O7 100.6(3)
O17 Dy5 N4 81.8(4)
O18 Dy5 N4 80.8(3)
O21 Dy5 N4 134.10(18)
O22 Dy5 N4 152.96(18)
O19 Dy5 N4 65.9(3)
O7 Dy5 N4 82.5(3)
O17 Dy5 O25 137.7(3)
O18 Dy5 O25 142.7(3)
O21 Dy5 O25 68.00(11)
O22 Dy5 O25 67.80(11)
O19 Dy5 O25 66.7(3)
O7 Dy5 O25 67.2(3)
N4 Dy5 O25 116.25(17)
Dy5 O21 Dy4 102.31(17)
Dy5 O21 Dy1 108.06(16)
Dy4 O21 Dy1 107.95(16)
Dy5 O21 H21 112.6
Dy4 O21 H21 112.6
Dy1 O21 H21 112.6
Dy5 O22 Dy2 101.27(17)
Dy5 O22 Dy1 108.77(16)
Dy2 O22 Dy1 106.80(16)
Dy5 O22 H22 113.1
Dy2 O22 H22 113.1
Dy1 O22 H22 113.1
Dy2 O23 Dy3 101.72(17)
Dy2 O23 Dy1 106.60(16)
Dy3 O23 Dy1 107.66(16)
Dy2 O23 H23 113.3
Dy3 O23 H23 113.3
Dy1 O23 H23 113.3
Dy4 O24 Dy3 102.65(18)
Dy4 O24 Dy1 107.25(16)
Dy3 O24 Dy1 107.10(16)
Dy4 O24 H24 113.0
Dy3 O24 H24 113.0
Dy1 O24 H24 113.0
Dy2 O25 Dy3 88.89(13)
Dy2 O25 Dy4 158.64(19)
Dy3 O25 Dy4 87.21(13)
Dy2 O25 Dy5 88.69(13)
Dy3 O25 Dy5 158.69(19)
Dy4 O25 Dy5 87.38(12)
Dy2 O25 H25 98.6
Dy3 O25 H25 100.6
Dy4 O25 H25 102.7
Dy5 O25 H25 100.7
C7 O1 Dy1 137.2(12)
C9 O2 Dy1 134.8(12)
C22 O3 Dy1 133.7(12)
C24 O4 Dy1 134.1(13)
C69 O5 Dy2 136.4(10)
C67 O6 Dy2 136.7(10)
C119 O7 Dy2 127.3(11)
C119 O7 Dy5 133.3(11)
Dy2 O7 Dy5 97.4(4)
C54 O9 Dy3 135.2(10)
C52 O10 Dy3 132.3(9)
C105 O11 Dy3 121.8(11)
C105 O11 Dy2 133.4(11)
Dy3 O11 Dy2 96.7(3)
C39 O13 Dy4 138.5(11)
C37 O14 Dy4 133.2(11)
C91 O15 Dy4 124.8(9)
C91 O15 Dy3 132.2(10)
Dy4 O15 Dy3 97.6(4)
C84 O17 Dy5 139.2(10)
C82 O18 Dy5 133.0(10)
C133 O19 Dy5 126.9(10)
C133 O19 Dy4 132.3(10)
Dy5 O19 Dy4 97.2(4)
C120 N1 Dy2 117.1(6)
C120 N1 H11 108.0
Dy2 N1 H11 108.0
C120 N1 H12 108.0
Dy2 N1 H12 108.0
H11 N1 H12 107.3
C106 N2 Dy3 116.8(7)
C106 N2 H221 108.1
Dy3 N2 H221 108.1
C106 N2 H231 108.1
Dy3 N2 H231 108.1
H221 N2 H231 107.3
C92 N3 Dy4 119.4(8)
C92 N3 H31 107.5
Dy4 N3 H31 107.5
C92 N3 H32 107.5
Dy4 N3 H32 107.5
H31 N3 H32 107.0
C134 N4 Dy5 119.7(7)
C134 N4 H41 107.4
Dy5 N4 H41 107.4
C134 N4 H42 107.4
Dy5 N4 H42 107.4
H41 N4 H42 106.9
C6 C1 C2 123.2(13)
C6 C1 H1 118.4
C2 C1 H1 118.4
C3 C2 C1 117.9(14)
C3 C2 H2 121.0
C1 C2 H2 121.0
C4 C3 C2 117.2(18)
C4 C3 H3 121.4
C2 C3 H3 121.4
C3 C4 C5 123(2)
C3 C4 H4 118.5
C5 C4 H4 118.5
C6 C5 C4 121.4(19)
C6 C5 H5 119.3
C4 C5 H5 119.3
C1 C6 C5 116.5(17)
C1 C6 C7 123.7(17)
C5 C6 C7 119.4(18)
O1 C7 C8 122.0(17)
O1 C7 C6 115.4(17)
C8 C7 C6 122.6(17)
C7 C8 C9 123.9(18)
C7 C8 H8 118.0
C9 C8 H8 118.0
O2 C9 C8 125.2(19)
O2 C9 C10 117.6(17)
C8 C9 C10 117.2(18)
C15 C10 C11 114.8(19)
C15 C10 C9 127(2)
C11 C10 C9 118(2)
C12 C11 C10 126(2)
C12 C11 H11A 117.1
C10 C11 H11A 117.1
C11 C12 C13 115(2)
C11 C12 H12A 122.4
C13 C12 H12A 122.4
C14 C13 C12 118(2)
C14 C13 H13 120.9
C12 C13 H13 120.9
C15 C14 C13 119(3)
C15 C14 H14 120.3
C13 C14 H14 120.3
C10 C15 C14 126(3)
C10 C15 H15 117.0
C14 C15 H15 117.0
C21 C16 C17 125(2)
C21 C16 H16 117.7
C17 C16 H16 117.7
C16 C17 C18 119(3)
C16 C17 H17 120.6
C18 C17 H17 120.6
C19 C18 C17 120(3)
C19 C18 H18 120.1
C17 C18 H18 120.1
C18 C19 C20 118(3)
C18 C19 H19 121.0
C20 C19 H19 121.0
C21 C20 C19 122(2)
C21 C20 H20 119.0
C19 C20 H20 119.0
C16 C21 C20 116.1(19)
C16 C21 C22 111(2)
C20 C21 C22 133(2)
O3 C22 C23 123.7(19)
O3 C22 C21 120.5(17)
C23 C22 C21 115(2)
C22 C23 C24 121(2)
C22 C23 H23A 119.4
C24 C23 H23A 119.4
O4 C24 C23 125.3(19)
O4 C24 C25 116.3(19)
C23 C24 C25 118(2)
C30 C25 C26 122(2)
C30 C25 C24 112(2)
C26 C25 C24 125(2)
C25 C26 C27 116(2)
C25 C26 H26 122.2
C27 C26 H26 122.2
C28 C27 C26 127(3)
C28 C27 H27 116.5
C26 C27 H27 116.5
C27 C28 C29 118(2)
C27 C28 H28 121.0
C29 C28 H28 121.0
C28 C29 C30 117(2)
C28 C29 H29 121.4
C30 C29 H29 121.4
C25 C30 C29 120(2)
C25 C30 H30 120.0
C29 C30 H30 120.0
C36 C31 C32 122(2)
C36 C31 H31A 119.1
C32 C31 H31A 119.1
C33 C32 C31 119(2)
C33 C32 H32A 120.4
C31 C32 H32A 120.4
C34 C33 C32 116(2)
C34 C33 H33 121.9
C32 C33 H33 121.9
C33 C34 C35 126(2)
C33 C34 H34 116.9
C35 C34 H34 116.9
C34 C35 C36 118(2)
C34 C35 H35 121.2
C36 C35 H35 121.2
C31 C36 C35 118.2(17)
C31 C36 C37 121.6(18)
C35 C36 C37 120(2)
O14 C37 C38 126.6(18)
O14 C37 C36 113.0(17)
C38 C37 C36 120.3(18)
C39 C38 C37 125.5(17)
C39 C38 H38 117.3
C37 C38 H38 117.3
O13 C39 C38 120.9(17)
O13 C39 C40 111.2(15)
C38 C39 C40 127.7(17)
C45 C40 C41 119.7(19)
C45 C40 C39 125.1(17)
C41 C40 C39 115(2)
C40 C41 C42 119(2)
C40 C41 H41A 120.4
C42 C41 H41A 120.4
C43 C42 C41 116.4(19)
C43 C42 H42A 121.8
C41 C42 H42A 121.8
C42 C43 C44 127(2)
C42 C43 H43 116.7
C44 C43 H43 116.7
C43 C44 C45 117(2)
C43 C44 H44 121.4
C45 C44 H44 121.4
C44 C45 C40 120.7(19)
C44 C45 H45 119.6
C40 C45 H45 119.6
C47 C46 C51 126(2)
C47 C46 H46 117.2
C51 C46 H46 117.2
C48 C47 C46 114(2)
C48 C47 H47 122.8
C46 C47 H47 122.8
C49 C48 C47 125(2)
C49 C48 H48 117.3
C47 C48 H48 117.3
C48 C49 C50 119.1(19)
C48 C49 H49 120.5
C50 C49 H49 120.5
C51 C50 C49 118.6(18)
C51 C50 H50 120.7
C49 C50 H50 120.7
C50 C51 C46 116.7(17)
C50 C51 C52 122.7(16)
C46 C51 C52 120.5(17)
O10 C52 C53 127.8(15)
O10 C52 C51 113.2(13)
C53 C52 C51 119.0(16)
C52 C53 C54 123.2(16)
C52 C53 H53 118.4
C54 C53 H53 118.4
O9 C54 C53 125.9(15)
O9 C54 C55 114.7(14)
C53 C54 C55 119.3(16)
C60 C55 C56 113.5(15)
C60 C55 C54 119.9(15)
C56 C55 C54 126.2(15)
C57 C56 C55 123.2(17)
C57 C56 H56 118.4
C55 C56 H56 118.4
C58 C57 C56 118.6(19)
C58 C57 H57 120.7
C56 C57 H57 120.7
C59 C58 C57 122.9(17)
C59 C58 H58 118.6
C57 C58 H58 118.6
C58 C59 C60 119.1(17)
C58 C59 H59 120.4
C60 C59 H59 120.4
C55 C60 C59 122.8(16)
C55 C60 H60 118.6
C59 C60 H60 118.6
C66 C61 C62 118.9(17)
C66 C61 H61 120.5
C62 C61 H61 120.5
C63 C62 C61 121.5(17)
C63 C62 H62 119.3
C61 C62 H62 119.3
C64 C63 C62 121.0(18)
C64 C63 H63 119.5
C62 C63 H63 119.5
C63 C64 C65 119.1(18)
C63 C64 H64 120.5
C65 C64 H64 120.5
C64 C65 C66 120.8(16)
C64 C65 H65 119.6
C66 C65 H65 119.6
C61 C66 C65 118.3(14)
C61 C66 C67 117.2(14)
C65 C66 C67 124.4(15)
O6 C67 C68 125.2(14)
O6 C67 C66 116.3(14)
C68 C67 C66 118.3(15)
C67 C68 C69 121.9(15)
C67 C68 H68 119.1
C69 C68 H68 119.1
O5 C69 C68 124.2(15)
O5 C69 C70 118.1(14)
C68 C69 C70 117.5(15)
C71 C70 C75 115.9(14)
C71 C70 C69 117.5(14)
C75 C70 C69 126.6(15)
C72 C71 C70 124.7(16)
C72 C71 H71 117.7
C70 C71 H71 117.7
C71 C72 C73 118.4(18)
C71 C72 H72 120.8
C73 C72 H72 120.8
C72 C73 C74 121.1(17)
C72 C73 H73 119.5
C74 C73 H73 119.5
C75 C74 C73 120.4(17)
C75 C74 H74 119.8
C73 C74 H74 119.8
C74 C75 C70 119.3(17)
C74 C75 H75 120.4
C70 C75 H75 120.4
C81 C76 C77 116.9(17)
C81 C76 H76 121.6
C77 C76 H76 121.6
C78 C77 C76 120(2)
C78 C77 H77 120.2
C76 C77 H77 120.2
C77 C78 C79 127(3)
C77 C78 H78 116.7
C79 C78 H78 116.7
C78 C79 C80 117(2)
C78 C79 H79 121.7
C80 C79 H79 121.7
C81 C80 C79 119(2)
C81 C80 H80 120.4
C79 C80 H80 120.4
C76 C81 C80 120.5(16)
C76 C81 C82 120.8(16)
C80 C81 C82 118.6(17)
O18 C82 C83 128.0(14)
O18 C82 C81 111.0(15)
C83 C82 C81 120.5(16)
C82 C83 C84 121.0(14)
C82 C83 H83 119.5
C84 C83 H83 119.5
O17 C84 C83 123.6(14)
O17 C84 C85 120.8(14)
C83 C84 C85 115.4(15)
C86 C85 C90 109.2(17)
C86 C85 C84 131.8(18)
C90 C85 C84 119.0(16)
C87 C86 C85 130(2)
C87 C86 H86 115.2
C85 C86 H86 115.2
C86 C87 C88 118(2)
C86 C87 H87 120.9
C88 C87 H87 120.9
C87 C88 C89 118(2)
C87 C88 H88 121.1
C89 C88 H88 121.1
C90 C89 C88 118(2)
C90 C89 H89 121.1
C88 C89 H89 121.1
C89 C90 C85 127.2(19)
C89 C90 H90 116.4
C85 C90 H90 116.4
O16 C91 O15 122.7(15)
O16 C91 C92 118.1(18)
O15 C91 C92 119.2(16)
C99 C92 N3 118.5(14)
C99 C92 C91 110.0(14)
N3 C92 C91 107.1(13)
N3 C92 C93B 111(2)
C91 C92 C93B 107(2)
C99 C92 C93A 108.9(15)
N3 C92 C93A 103.9(13)
C91 C92 C93A 107.9(15)
N3 C92 C199 100.3(17)
C91 C92 C199 115.2(19)
C93B C92 C199 116(2)
C94A C93A C98A 120.0
C94A C93A C92 123.3(16)
C98A C93A C92 116.3(16)
C95A C94A C93A 120.0
C95A C94A H94A 120.0
C93A C94A H94A 120.0
C94A C95A C96A 120.0
C94A C95A H95A 120.0
C96A C95A H95A 120.0
C97A C96A C95A 120.0
C97A C96A H96A 120.0
C95A C96A H96A 120.0
C96A C97A C98A 120.0
C96A C97A H97A 120.0
C98A C97A H97A 120.0
C97A C98A C93A 120.0
C97A C98A H98A 120.0
C93A C98A H98A 120.0
C94B C93B C98B 120.0
C94B C93B C92 119(3)
C98B C93B C92 120(3)
C93B C94B C95B 120.0
C93B C94B H94B 120.0
C95B C94B H94B 120.0
C94B C95B C96B 120.0
C94B C95B H95B 120.0
C96B C95B H95B 120.0
C95B C96B C97B 120.0
C95B C96B H96B 120.0
C97B C96B H96B 120.0
C98B C97B C96B 120.0
C98B C97B H97B 120.0
C96B C97B H97B 120.0
C97B C98B C93B 120.0
C97B C98B H98B 120.0
C93B C98B H98B 120.0
C100 C99 C104 120.0
C100 C99 C92 116.5(15)
C104 C99 C92 123.4(15)
C99 C100 C101 120.0
C99 C100 H100 120.0
C101 C100 H100 120.0
C102 C101 C100 120.0
C102 C101 H101 120.0
C100 C101 H101 120.0
C103 C102 C101 120.0
C103 C102 H102 120.0
C101 C102 H102 120.0
C104 C103 C102 120.0
C104 C103 H103 120.0
C102 C103 H103 120.0
C103 C104 C99 120.0
C103 C104 H104 120.0
C99 C104 H104 120.0
C200 C199 C204 120.0
C200 C199 C92 120(3)
C204 C199 C92 119(3)
C199 C200 C201 120.0
C199 C200 H200 120.0
C201 C200 H200 120.0
C202 C201 C200 120.0
C202 C201 H201 120.0
C200 C201 H201 120.0
C201 C202 C203 120.0
C201 C202 H202 120.0
C203 C202 H202 120.0
C204 C203 C202 120.0
C204 C203 H203 120.0
C202 C203 H203 120.0
C203 C204 C199 120.0
C203 C204 H204 120.0
C199 C204 H204 120.0
O12 C105 O11 120.2(16)
O12 C105 C106 120.7(17)
O11 C105 C106 117.7(18)
C105 C106 N2 107.9(13)
C105 C106 C107 109.0(14)
N2 C106 C107 108.3(12)
C105 C106 C213 109.5(16)
N2 C106 C213 111.7(16)
C107 C106 C213 110.4(16)
C105 C106 C113 107.9(15)
N2 C106 C113 111.0(13)
C107 C106 C113 112.6(14)
C112 C107 C108 117.5(17)
C112 C107 C106 121.6(17)
C108 C107 C106 120.8(15)
C109 C108 C107 123.6(19)
C109 C108 H108 118.2
C107 C108 H108 118.2
C108 C109 C110 117(2)
C108 C109 H109 121.6
C110 C109 H109 121.6
C111 C110 C109 120(2)
C111 C110 H110 119.9
C109 C110 H110 119.9
C110 C111 C112 125(2)
C110 C111 H111 117.6
C112 C111 H111 117.6
C107 C112 C111 117(2)
C107 C112 H112 121.6
C111 C112 H112 121.6
C114 C113 C118 120.0
C114 C113 C106 118.9(17)
C118 C113 C106 120.9(17)
C113 C114 C115 120.0
C113 C114 H114 120.0
C115 C114 H114 120.0
C114 C115 C116 120.0
C114 C115 H115 120.0
C116 C115 H115 120.0
C115 C116 C117 120.0
C115 C116 H116 120.0
C117 C116 H116 120.0
C118 C117 C116 120.0
C118 C117 H117 120.0
C116 C117 H117 120.0
C117 C118 C113 120.0
C117 C118 H118 120.0
C113 C118 H118 120.0
C214 C213 C218 120.0
C214 C213 C106 121(2)
C218 C213 C106 119(2)
C215 C214 C213 120.0
C215 C214 H214 120.0
C213 C214 H214 120.0
C214 C215 C216 120.0
C214 C215 H215 120.0
C216 C215 H215 120.0
C217 C216 C215 120.0
C217 C216 H216 120.0
C215 C216 H216 120.0
C216 C217 C218 120.0
C216 C217 H217 120.0
C218 C217 H217 120.0
C217 C218 C213 120.0
C217 C218 H218 120.0
C213 C218 H218 120.0
O8 C119 O7 125.5(16)
O8 C119 C120 119.6(19)
O7 C119 C120 114.9(18)
N1 C120 C121 109.8(14)
N1 C120 C119 106.8(14)
C121 C120 C119 109.5(14)
N1 C120 C221 104.3(15)
C119 C120 C221 115.1(16)
N1 C120 C227 108.6(16)
C119 C120 C227 116.9(18)
C221 C120 C227 104.4(19)
N1 C120 C127 108.9(12)
C121 C120 C127 110.3(16)
C119 C120 C127 111.5(16)
C122 C121 C126 120.0
C122 C121 C120 119.2(17)
C126 C121 C120 120.8(17)
C123 C122 C121 120.0
C123 C122 H122 120.0
C121 C122 H122 120.0
C122 C123 C124 120.0
C122 C123 H123 120.0
C124 C123 H123 120.0
C123 C124 C125 120.0
C123 C124 H124 120.0
C125 C124 H124 120.0
C126 C125 C124 120.0
C126 C125 H125 120.0
C124 C125 H125 120.0
C125 C126 C121 120.0
C125 C126 H126 120.0
C121 C126 H126 120.0
C222 C221 C226 120.0
C222 C221 C120 123(2)
C226 C221 C120 117(2)
C223 C222 C221 120.0
C223 C222 H222 120.0
C221 C222 H222 120.0
C222 C223 C224 120.0
C222 C223 H223 120.0
C224 C223 H223 120.0
C225 C224 C223 120.0
C225 C224 H224 120.0
C223 C224 H224 120.0
C226 C225 C224 120.0
C226 C225 H225 120.0
C224 C225 H225 120.0
C225 C226 C221 120.0
C225 C226 H226 120.0
C221 C226 H226 120.0
C128 C127 C132 120.0
C128 C127 C120 125.0(19)
C132 C127 C120 114.2(19)
C127 C128 C129 120.0
C127 C128 H128 120.0
C129 C128 H128 120.0
C130 C129 C128 120.0
C130 C129 H129 120.0
C128 C129 H129 120.0
C129 C130 C131 120.0
C129 C130 H130 120.0
C131 C130 H130 120.0
C130 C131 C132 120.0
C130 C131 H131 120.0
C132 C131 H131 120.0
C131 C132 C127 120.0
C131 C132 H132 120.0
C127 C132 H132 120.0
C228 C227 C232 120.0
C228 C227 C120 121(2)
C232 C227 C120 119(2)
C229 C228 C227 120.0
C229 C228 H228 120.0
C227 C228 H228 120.0
C230 C229 C228 120.0
C230 C229 H229 120.0
C228 C229 H229 120.0
C229 C230 C231 120.0
C229 C230 H230 120.0
C231 C230 H230 120.0
C230 C231 C232 120.0
C230 C231 H23B 120.0
C232 C231 H23B 120.0
C231 C232 C227 120.0
C231 C232 H232 120.0
C227 C232 H232 120.0
O19 C133 O20 127.8(15)
O19 C133 C134 118.5(15)
O20 C133 C134 113.7(16)
C235 C134 N4 112.2(14)
N4 C134 C141 117.0(17)
C235 C134 C133 114.1(17)
N4 C134 C133 106.7(12)
C141 C134 C133 116.0(17)
C235 C134 C241 111.7(18)
N4 C134 C241 102.5(13)
C133 C134 C241 108.9(14)
N4 C134 C135 110.8(15)
C141 C134 C135 105.6(19)
C133 C134 C135 99.3(17)
C136 C135 C140 120.0
C136 C135 C134 123(2)
C140 C135 C134 116(2)
C137 C136 C135 120.0
C137 C136 H136 120.0
C135 C136 H136 120.0
C136 C137 C138 120.0
C136 C137 H137 120.0
C138 C137 H137 120.0
C137 C138 C139 120.0
C137 C138 H138 120.0
C139 C138 H138 120.0
C138 C139 C140 120.0
C138 C139 H139 120.0
C140 C139 H139 120.0
C139 C140 C135 120.0
C139 C140 H140 120.0
C135 C140 H140 120.0
C236 C235 C240 120.0
C236 C235 C134 116.9(18)
C240 C235 C134 121.9(18)
C235 C236 C237 120.0
C235 C236 H236 120.0
C237 C236 H236 120.0
C236 C237 C238 120.0
C236 C237 H237 120.0
C238 C237 H237 120.0
C239 C238 C237 120.0
C239 C238 H238 120.0
C237 C238 H238 120.0
C240 C239 C238 120.0
C240 C239 H239 120.0
C238 C239 H239 120.0
C239 C240 C235 120.0
C239 C240 H240 120.0
C235 C240 H240 120.0
C142 C141 C146 120.0
C142 C141 C134 123(2)
C146 C141 C134 115(2)
C143 C142 C141 120.0
C143 C142 H142 120.0
C141 C142 H142 120.0
C142 C143 C144 120.0
C142 C143 H143 120.0
C144 C143 H143 120.0
C145 C144 C143 120.0
C145 C144 H144 120.0
C143 C144 H144 120.0
C144 C145 C146 120.0
C144 C145 H145 120.0
C146 C145 H145 120.0
C145 C146 C141 120.0
C145 C146 H146 120.0
C141 C146 H146 120.0
C242 C241 C246 120.0
C242 C241 C134 120.6(17)
C246 C241 C134 119.3(17)
C243 C242 C241 120.0
C243 C242 H242 120.0
C241 C242 H242 120.0
C244 C243 C242 120.0
C244 C243 H243 120.0
C242 C243 H243 120.0
C243 C244 C245 120.0
C243 C244 H244 120.0
C245 C244 H244 120.0
C246 C245 C244 120.0
C246 C245 H245 120.0
C244 C245 H245 120.0
C245 C246 C241 120.0
C245 C246 H246 120.0
C241 C246 H246 120.0
C152 C151 C156 120.0
C152 C151 C157 121(3)
C156 C151 C157 119(3)
C151 C152 C153 120.0
C151 C152 H152 120.0
C153 C152 H152 120.0
C152 C153 C154 120.0
C152 C153 H153 120.0
C154 C153 H153 120.0
C153 C154 C155 120.0
C153 C154 H154 120.0
C155 C154 H154 120.0
C156 C155 C154 120.0
C156 C155 H155 120.0
C154 C155 H155 120.0
C155 C156 C151 120.0
C155 C156 H156 120.0
C151 C156 H156 120.0
C151 C157 H157 109.5
C151 C157 H158 109.5
H157 C157 H158 109.5
C151 C157 H160 109.5
H157 C157 H160 109.5
H158 C157 H160 109.5

loop_
_geom_bond_atom_site_label_1
_geom_bond_atom_site_label_2
_geom_bond_distance
Dy1 O4 2.265(11)
Dy1 O3 2.294(12)
Dy1 O2 2.295(10)
Dy1 O1 2.318(11)
Dy1 O22 2.378(4)
Dy1 O21 2.417(4)
Dy1 O23 2.429(4)
Dy1 O24 2.478(4)
Dy2 O6 2.227(11)
Dy2 O5 2.283(10)
Dy2 O23 2.301(5)
Dy2 O22 2.347(4)
Dy2 O7 2.383(11)
Dy2 O11 2.461(9)
Dy2 N1 2.503(6)
Dy2 O25 2.545(4)
Dy3 O9 2.287(12)
Dy3 O24 2.299(4)
Dy3 O23 2.333(4)
Dy3 O10 2.338(10)
Dy3 O11 2.349(10)
Dy3 O15 2.409(10)
Dy3 N2 2.540(6)
Dy3 O25 2.587(4)
Dy4 O14 2.281(11)
Dy4 O24 2.287(4)
Dy4 O21 2.329(4)
Dy4 O13 2.339(12)
Dy4 O15 2.350(10)
Dy4 O19 2.440(10)
Dy4 N3 2.529(6)
Dy4 O25 2.605(4)
Dy5 O17 2.262(11)
Dy5 O18 2.299(10)
Dy5 O21 2.300(4)
Dy5 O22 2.319(4)
Dy5 O19 2.366(10)
Dy5 O7 2.418(10)
Dy5 N4 2.492(6)
Dy5 O25 2.615(4)
O21 H21 1.0000
O22 H22 1.0000
O23 H23 1.0000
O24 H24 1.0000
O25 H25 1.0001
O1 C7 1.273(18)
O2 C9 1.256(19)
O3 C22 1.28(2)
O4 C24 1.22(3)
O5 C69 1.256(18)
O6 C67 1.311(17)
O7 C119 1.31(2)
O8 C119 1.25(2)
O9 C54 1.237(18)
O10 C52 1.261(17)
O11 C105 1.31(2)
O12 C105 1.25(2)
O13 C39 1.293(17)
O14 C37 1.32(2)
O15 C91 1.31(2)
O16 C91 1.23(2)
O17 C84 1.239(16)
O18 C82 1.316(19)
O19 C133 1.223(18)
O20 C133 1.266(19)
N1 C120 1.498(16)
N1 H11 0.9900
N1 H12 0.9900
N2 C106 1.513(17)
N2 H221 0.9900
N2 H231 0.9900
N3 C92 1.502(15)
N3 H31 0.9900
N3 H32 0.9900
N4 C134 1.496(16)
N4 H41 0.9900
N4 H42 0.9900
C1 C6 1.331(18)
C1 C2 1.39(2)
C1 H1 0.9500
C2 C3 1.39(2)
C2 H2 0.9500
C3 C4 1.31(2)
C3 H3 0.9500
C4 C5 1.37(3)
C4 H4 0.9500
C5 C6 1.34(2)
C5 H5 0.9500
C6 C7 1.46(2)
C7 C8 1.44(2)
C8 C9 1.44(2)
C8 H8 0.9500
C9 C10 1.53(3)
C10 C15 1.29(3)
C10 C11 1.35(3)
C11 C12 1.35(3)
C11 H11A 0.9500
C12 C13 1.43(3)
C12 H12A 0.9500
C13 C14 1.36(4)
C13 H13 0.9500
C14 C15 1.33(3)
C14 H14 0.9500
C15 H15 0.9500
C16 C21 1.28(3)
C16 C17 1.32(3)
C16 H16 0.9500
C17 C18 1.37(3)
C17 H17 0.9500
C18 C19 1.31(3)
C18 H18 0.9500
C19 C20 1.38(3)
C19 H19 0.9500
C20 C21 1.36(2)
C20 H20 0.9500
C21 C22 1.49(3)
C22 C23 1.41(3)
C23 C24 1.47(3)
C23 H23A 0.9500
C24 C25 1.58(3)
C25 C30 1.28(3)
C25 C26 1.38(3)
C26 C27 1.39(3)
C26 H26 0.9500
C27 C28 1.31(3)
C27 H27 0.9500
C28 C29 1.36(3)
C28 H28 0.9500
C29 C30 1.51(3)
C29 H29 0.9500
C30 H30 0.9500
C31 C36 1.36(2)
C31 C32 1.44(2)
C31 H31A 0.9500
C32 C33 1.40(3)
C32 H32A 0.9500
C33 C34 1.35(3)
C33 H33 0.9500
C34 C35 1.38(3)
C34 H34 0.9500
C35 C36 1.42(2)
C35 H35 0.9500
C36 C37 1.48(2)
C37 C38 1.41(2)
C38 C39 1.37(2)
C38 H38 0.9500
C39 C40 1.50(2)
C40 C45 1.38(2)
C40 C41 1.39(3)
C41 C42 1.44(3)
C41 H41A 0.9500
C42 C43 1.32(2)
C42 H42A 0.9500
C43 C44 1.36(3)
C43 H43 0.9500
C44 C45 1.38(2)
C44 H44 0.9500
C45 H45 0.9500
C46 C47 1.38(2)
C46 C51 1.38(2)
C46 H46 0.9500
C47 C48 1.34(3)
C47 H47 0.9500
C48 C49 1.32(2)
C48 H48 0.9500
C49 C50 1.44(2)
C49 H49 0.9500
C50 C51 1.37(2)
C50 H50 0.9500
C51 C52 1.54(2)
C52 C53 1.35(2)
C53 C54 1.38(2)
C53 H53 0.9500
C54 C55 1.53(2)
C55 C60 1.39(2)
C55 C56 1.41(2)
C56 C57 1.38(2)
C56 H56 0.9500
C57 C58 1.34(2)
C57 H57 0.9500
C58 C59 1.30(2)
C58 H58 0.9500
C59 C60 1.41(2)
C59 H59 0.9500
C60 H60 0.9500
C61 C66 1.37(2)
C61 C62 1.42(2)
C61 H61 0.9500
C62 C63 1.36(2)
C62 H62 0.9500
C63 C64 1.36(2)
C63 H63 0.9500
C64 C65 1.39(2)
C64 H64 0.9500
C65 C66 1.43(2)
C65 H65 0.9500
C66 C67 1.48(2)
C67 C68 1.39(2)
C68 C69 1.45(2)
C68 H68 0.9500
C69 C70 1.48(2)
C70 C71 1.40(2)
C70 C75 1.42(2)
C71 C72 1.34(2)
C71 H71 0.9500
C72 C73 1.35(2)
C72 H72 0.9500
C73 C74 1.40(2)
C73 H73 0.9500
C74 C75 1.38(2)
C74 H74 0.9500
C75 H75 0.9500
C76 C81 1.37(2)
C76 C77 1.46(2)
C76 H76 0.9500
C77 C78 1.28(3)
C77 H77 0.9500
C78 C79 1.30(3)
C78 H78 0.9500
C79 C80 1.45(3)
C79 H79 0.9500
C80 C81 1.39(2)
C80 H80 0.9500
C81 C82 1.53(2)
C82 C83 1.37(2)
C83 C84 1.46(2)
C83 H83 0.9500
C84 C85 1.47(2)
C85 C86 1.36(2)
C85 C90 1.41(2)
C86 C87 1.32(3)
C86 H86 0.9500
C87 C88 1.39(3)
C87 H87 0.9500
C88 C89 1.42(3)
C88 H88 0.9500
C89 C90 1.33(2)
C89 H89 0.9500
C90 H90 0.9500
C91 C92 1.55(2)
C92 C99 1.50(2)
C92 C93B 1.58(2)
C92 C93A 1.59(2)
C92 C199 1.62(4)
C93A C94A 1.3900
C93A C98A 1.3900
C94A C95A 1.3900
C94A H94A 0.9500
C95A C96A 1.3900
C95A H95A 0.9500
C96A C97A 1.3900
C96A H96A 0.9500
C97A C98A 1.3900
C97A H97A 0.9500
C98A H98A 0.9500
C93B C94B 1.3900
C93B C98B 1.3900
C94B C95B 1.3900
C94B H94B 0.9500
C95B C96B 1.3900
C95B H95B 0.9500
C96B C97B 1.3900
C96B H96B 0.9500
C97B C98B 1.3900
C97B H97B 0.9500
C98B H98B 0.9500
C99 C100 1.3900
C99 C104 1.3900
C100 C101 1.3900
C100 H100 0.9500
C101 C102 1.3900
C101 H101 0.9500
C102 C103 1.3900
C102 H102 0.9500
C103 C104 1.3900
C103 H103 0.9500
C104 H104 0.9500
C199 C200 1.3900
C199 C204 1.3900
C200 C201 1.3900
C200 H200 0.9500
C201 C202 1.3900
C201 H201 0.9500
C202 C203 1.3900
C202 H202 0.9500
C203 C204 1.3900
C203 H203 0.9500
C204 H204 0.9500
C105 C106 1.49(2)
C106 C107 1.55(2)
C106 C213 1.55(2)
C106 C113 1.56(2)
C107 C112 1.37(2)
C107 C108 1.38(2)
C108 C109 1.37(2)
C108 H108 0.9500
C109 C110 1.37(3)
C109 H109 0.9500
C110 C111 1.29(3)
C110 H110 0.9500
C111 C112 1.40(3)
C111 H111 0.9500
C112 H112 0.9500
C113 C114 1.3900
C113 C118 1.3900
C114 C115 1.3900
C114 H114 0.9500
C115 C116 1.3900
C115 H115 0.9500
C116 C117 1.3900
C116 H116 0.9500
C117 C118 1.3900
C117 H117 0.9500
C118 H118 0.9500
C213 C214 1.3900
C213 C218 1.3900
C214 C215 1.3900
C214 H214 0.9500
C215 C216 1.3900
C215 H215 0.9500
C216 C217 1.3900
C216 H216 0.9500
C217 C218 1.3900
C217 H217 0.9500
C218 H218 0.9500
C119 C120 1.53(2)
C120 C121 1.52(2)
C120 C221 1.54(3)
C120 C227 1.54(2)
C120 C127 1.54(2)
C121 C122 1.3900
C121 C126 1.3900
C122 C123 1.3900
C122 H122 0.9500
C123 C124 1.3900
C123 H123 0.9500
C124 C125 1.3900
C124 H124 0.9500
C125 C126 1.3900
C125 H125 0.9500
C126 H126 0.9500
C221 C222 1.3900
C221 C226 1.3900
C222 C223 1.3900
C222 H222 0.9500
C223 C224 1.3900
C223 H223 0.9500
C224 C225 1.3900
C224 H224 0.9500
C225 C226 1.3900
C225 H225 0.9500
C226 H226 0.9500
C127 C128 1.3900
C127 C132 1.3900
C128 C129 1.3900
C128 H128 0.9500
C129 C130 1.3900
C129 H129 0.9500
C130 C131 1.3900
C130 H130 0.9500
C131 C132 1.3900
C131 H131 0.9500
C132 H132 0.9500
C227 C228 1.3900
C227 C232 1.3900
C228 C229 1.3900
C228 H228 0.9500
C229 C230 1.3900
C229 H229 0.9500
C230 C231 1.3900
C230 H230 0.9500
C231 C232 1.3900
C231 H23B 0.9500
C232 H232 0.9500
C133 C134 1.60(2)
C134 C235 1.46(3)
C134 C141 1.55(2)
C134 C241 1.60(2)
C134 C135 1.70(3)
C135 C136 1.3900
C135 C140 1.3900
C136 C137 1.3900
C136 H136 0.9500
C137 C138 1.3900
C137 H137 0.9500
C138 C139 1.3900
C138 H138 0.9500
C139 C140 1.3900
C139 H139 0.9500
C140 H140 0.9500
C235 C236 1.3900
C235 C240 1.3900
C236 C237 1.3900
C236 H236 0.9500
C237 C238 1.3900
C237 H237 0.9500
C238 C239 1.3900
C238 H238 0.9500
C239 C240 1.3900
C239 H239 0.9500
C240 H240 0.9500
C141 C142 1.3900
C141 C146 1.3900
C142 C143 1.3900
C142 H142 0.9500
C143 C144 1.3900
C143 H143 0.9500
C144 C145 1.3900
C144 H144 0.9500
C145 C146 1.3900
C145 H145 0.9500
C146 H146 0.9500
C241 C242 1.3900
C241 C246 1.3900
C242 C243 1.3900
C242 H242 0.9500
C243 C244 1.3900
C243 H243 0.9500
C244 C245 1.3900
C244 H244 0.9500
C245 C246 1.3900
C245 H245 0.9500
C246 H246 0.9500
C151 C152 1.3900
C151 C156 1.3900
C151 C157 1.58(5)
C152 C153 1.3900
C152 H152 0.9500
C153 C154 1.3900
C153 H153 0.9500
C154 C155 1.3900
C154 H154 0.9500
C155 C156 1.3900
C155 H155 0.9500
C156 H156 0.9500
C157 H157 0.9800
C157 H158 0.9800
C157 H160 0.9800

loop_
_platon_squeeze_void_nr
_platon_squeeze_void_average_x
_platon_squeeze_void_average_y
_platon_squeeze_void_average_z
_platon_squeeze_void_volume
_platon_squeeze_void_count_electrons
_platon_squeeze_void_content
1 0.000 -0.004 0.500 1159 402 '8 toluene (= 400 e)'
2 0.144 0.234 0.900 17 4 ' '
3 0.856 0.766 0.100 17 3 ' '
